data_7245185
loop_
_publ_author_name
'Rana, Love Karan'
'Kaur, Prabhjyot'
'Maris, Thierry'
'Duong, Adam'

_publ_section_title
;
 An insight into sensitive detection of metal ions using a novel cobalt
 MOF: single crystal, photoluminescence, and theoretical studies
;
_journal_name_full CrystEngComm
_journal_paper_doi 10.1039/D2CE00385F
_journal_year 2022
_chemical_formula_moiety 'C138 H94 N6 O30 Zn8, 4(C3 H7 N O)'
_chemical_formula_sum 'C150 H122 N10 O34 Zn8'
_chemical_formula_weight 3131.53
_space_group_crystal_system monoclinic
_space_group_IT_number 14
_space_group_name_Hall '-P 2ybc'
_space_group_name_H-M_alt 'P 1 21/c 1'
_atom_sites_solution_hydrogens geom
_atom_sites_solution_primary dual
_audit_creation_date 2021-12-06
_audit_creation_method
;
Olex2 1.3
(compiled 2020.11.12 svn.r5f609507 for OlexSys, GUI svn.r6408)
;
_audit_update_record
;
2021-12-21 deposited with the CCDC.	2022-06-13 downloaded from the CCDC.
;
_cell_angle_alpha 90
_cell_angle_beta 111.7360(10)
_cell_angle_gamma 90
_cell_formula_units_Z 4
_cell_length_a 27.2418(9)
_cell_length_b 26.6132(9)
_cell_length_c 31.8614(10)
_cell_measurement_reflns_used 9956
_cell_measurement_temperature 150
_cell_measurement_theta_max 60.752
_cell_measurement_theta_min 3.169
_cell_volume 21456.9(12)
_computing_cell_refinement
;
SAINT (2013) V8.38A; Integration Software for Single Crystal Data.
Bruker AXS Inc., Madison, WI 53719-1173.
;
_computing_data_collection 'APEX 2 (2013) Bruker AXS Inc., Madison, WI 53719-1173.'
_computing_data_reduction
;
SAINT (2013) V8.38A; Integration Software for Single Crystal Data.
Bruker AXS Inc., Madison, WI 53719-1173.
;
_computing_molecular_graphics 'Olex2 1.3 (Dolomanov et al., 2009)'
_computing_publication_material 'Olex2 1.3 (Dolomanov et al., 2009)'
_computing_structure_refinement 'XL  (Sheldrick, 2008)'
_computing_structure_solution 'SHELXT 2014/5 (Sheldrick, 2014)'
_diffrn_ambient_temperature 150
_diffrn_detector 'CMOS Area detector'
_diffrn_detector_area_resol_mean 10.24
_diffrn_detector_type 'Bruker Photon 100 CMOS Detector'
_diffrn_measured_fraction_theta_full 0.998
_diffrn_measured_fraction_theta_max 0.997
_diffrn_measurement_device 'k-geometry diffractometer'
_diffrn_measurement_device_type 'Bruker Venture Metaljet'
_diffrn_measurement_method '\w and \f scans'
_diffrn_radiation_collimation 'Focusing mirrors'
_diffrn_radiation_monochromator 'Helios MX Mirror Optics'
_diffrn_radiation_probe x-ray
_diffrn_radiation_type GaK\a
_diffrn_radiation_wavelength 1.34139
_diffrn_reflns_av_R_equivalents 0.0318
_diffrn_reflns_av_unetI/netI 0.0218
_diffrn_reflns_Laue_measured_fraction_full 0.998
_diffrn_reflns_Laue_measured_fraction_max 0.997
_diffrn_reflns_limit_h_max 35
_diffrn_reflns_limit_h_min -35
_diffrn_reflns_limit_k_max 34
_diffrn_reflns_limit_k_min -34
_diffrn_reflns_limit_l_max 41
_diffrn_reflns_limit_l_min -41
_diffrn_reflns_number 291945
_diffrn_reflns_point_group_measured_fraction_full 0.998
_diffrn_reflns_point_group_measured_fraction_max 0.997
_diffrn_reflns_theta_full 53.594
_diffrn_reflns_theta_max 60.826
_diffrn_reflns_theta_min 2.096
_diffrn_source 'Metal Jet'
_diffrn_source_target Ga
_diffrn_source_type 'Gallium Liquid Metal Jet Source'
_exptl_absorpt_coefficient_mu 0.931
_exptl_absorpt_correction_T_max 0.7519
_exptl_absorpt_correction_T_min 0.6830
_exptl_absorpt_correction_type multi-scan
_exptl_absorpt_process_details
;
SADABS-2016/2 (Bruker,2016/2) was used for absorption correction.
wR2(int) was 0.0785 before and 0.0560 after correction.
The Ratio of minimum to maximum transmission is 0.9084.
The \l/2 correction factor is Not present.
;
_exptl_crystal_colour 'clear light colourless'
_exptl_crystal_colour_lustre clear
_exptl_crystal_colour_modifier light
_exptl_crystal_colour_primary colourless
_exptl_crystal_density_diffrn 0.969
_exptl_crystal_description Block
_exptl_crystal_F_000 6416
_exptl_crystal_size_max 0.38
_exptl_crystal_size_mid 0.35
_exptl_crystal_size_min 0.32
_refine_diff_density_max 1.527
_refine_diff_density_min -1.059
_refine_diff_density_rms 0.103
_refine_ls_extinction_coef 0.00097(3)
_refine_ls_extinction_expression Fc^*^=kFc[1+0.001xFc^2^\l^3^/sin(2\q)]^-1/4^
_refine_ls_extinction_method 'SHELXL-2018/3 (Sheldrick 2018)'
_refine_ls_goodness_of_fit_ref 1.034
_refine_ls_hydrogen_treatment constr
_refine_ls_matrix_type full
_refine_ls_number_parameters 1715
_refine_ls_number_reflns 49420
_refine_ls_number_restraints 48
_refine_ls_restrained_S_all 1.037
_refine_ls_R_factor_all 0.0629
_refine_ls_R_factor_gt 0.0578
_refine_ls_shift/su_max 0.002
_refine_ls_shift/su_mean 0.000
_refine_ls_structure_factor_coef Fsqd
_refine_ls_weighting_details 'w=1/[\s^2^(Fo^2^)+(0.1175P)^2^+17.5755P] where P=(Fo^2^+2Fc^2^)/3'
_refine_ls_weighting_scheme calc
_refine_ls_wR_factor_gt 0.1826
_refine_ls_wR_factor_ref 0.1880
_reflns_Friedel_coverage 0.000
_reflns_number_gt 43125
_reflns_number_total 49420
_reflns_threshold_expression 'I > 2\s(I)'
_cod_data_source_file d2ce00385f2.cif
_cod_data_source_block ada193_sq
_cod_depositor_comments
;
The following automatic conversions were performed:

data item '_diffrn_radiation_probe' value 'X-ray' was changed to
'x-ray' in accordance with the
/home/data/users/saulius/crontab/automatic-downloads/rss-feeds/RSC/lib/dictionaries/cif_core.dic
dictionary named 'cif_core.dic' version 2.4.2 last updated on
2011-04-26.

Automatic conversion script
Id: cif_fix_values 7556 2019-12-06 15:28:31Z antanas 
;
_cod_database_code 7245185
_shelx_shelxl_version_number 2018/3
_shelx_space_group_comment
;
The symmetry employed for this shelxl refinement is uniquely defined
by the following loop, which should always be used as a source of
symmetry information in preference to the above space-group names.
They are only intended as comments.
;
_shelx_estimated_absorpt_t_max 0.755
_shelx_estimated_absorpt_t_min 0.719
_olex2_refinement_description
;
1. Fixed Uiso
 At 1.2 times of:
  All C(H) groups, All C(H,H) groups, All N(H) groups
 At 1.5 times of:
  All C(H,H,H) groups
2. Restrained distances
 N5-C134 \\sim N5-C135 \\sim C136-N6A \\sim C139-N6B \\sim N6A-C137 \\sim
N6A-C138 \\sim N6B-C140 ~
 N6B-C141
 with sigma of 0.002
 Zn8-O19A \\sim Zn8-O19B
 with sigma of 0.02
 O19A-C136 \\sim O19B-C139
 with sigma of 0.02
3. Uiso/Uaniso restraints and constraints
O1C \\sim C1C \\sim N1C \\sim C2C \\sim C3C: within 1.7A with sigma of 0.002
and sigma for terminal atoms of 0.02 within 1.7A
O19A \\sim C137 \\sim N6A \\sim C137 \\sim C138 \\sim O19B \\sim C139 \\sim N6B
\\sim C140 \\sim N6B \\sim C141: within 1.7A with sigma of 0.002 and sigma for
terminal atoms of 0.02 within 1.7A
4. Others
 Fixed Sof: O19A(0.5) C136(0.5) H136(0.5) N6A(0.5) C137(0.5) H13G(0.5)
 H13H(0.5) H13I(0.5) C138(0.5) H13J(0.5) H13K(0.5) H13L(0.5) O19B(0.5)
 C139(0.5) H139(0.5) N6B(0.5) C140(0.5) H14A(0.5) H14B(0.5) H14C(0.5) C141(0.5)
 H14D(0.5) H14E(0.5) H14F(0.5)
5.a Secondary CH2 refined with riding coordinates:
 C114(H11A,H11B), C127(H12A,H12B)
5.b Me refined with riding coordinates:
 C134(H13A,H13B,H13C), C135(H13D,H13E,H13F), C137(H13G,H13H,H13I), C138(H13J,
 H13K,H13L), C140(H14A,H14B,H14C), C141(H14D,H14E,H14F), C2A(H2AA,H2AB,H2AC),
 C1A(H1AA,H1AB,H1AC), C1D(H1DA,H1DB,H1DC), C3B(H3BA,H3BB,H3BC), C2C(H2CA,H2CB,
 H2CC), C3C(H3CA,H3CB,H3CC), C2D(H2DA,H2DB,H2DC), C3D(H3DA,H3DB,H3DC)
5.c Aromatic/amide H refined with riding coordinates:
 N2(H2), N3(H3), C3(H3A), C4(H4), C6(H6), C7(H7), C9(H9), C11(H11), C13(H13),
 C15(H15), C16(H16), C18(H18), C19(H19), C22(H22), C23(H23), C25(H25), C26(H26),
  C30(H30), C31(H31), C33(H33), C34(H34), C36(H36), C38(H38), C40(H40),
 C42(H42), C43(H43), C45(H45), C46(H46), C49(H49), C50(H50), C52(H52), C53(H53),
  C57(H57), C58(H58), C60(H60), C61(H61), C63(H63), C65(H65), C67(H67),
 C69(H69), C70(H70), C72(H72), C73(H73), C76(H76), C77(H77), C79(H79), C80(H80),
  C84(H84), C85(H85), C87(H87), C88(H88), C90(H90), C92(H92), C94(H94),
 C96(H96), C97(H97), C99(H99), C100(H100), C103(H103), C104(H104), C106(H106),
 C107(H107), C109(H109), C110(H110), C111(H111), C113(H113), C117(H117),
 C119(H119), C120(H120), C122(H122), C124(H124), C125(H125), C129(H129),
 C130(H130), C131(H131), C132(H132), C133(H133), C136(H136), C139(H139),
 C1C(H1C), C2B(H2B), C1B(H1B), C1E(H1E)
;
_platon_squeeze_special_details
;
A solvent mask was calculated and 1441 electrons were 
found in a volume of 9906\%A^3^ in 1 void per unit cell. 
This is consistent with the presence of 
36[C3H7NO] per Unit Cell 
which account for 1440 electrons 
per unit cell.
;
_platon_squeeze_void_probe_radius 1.20
_olex2_submission_special_instructions 'No special instructions were received'

loop_
_space_group_symop_operation_xyz
'x, y, z'
'-x, y+1/2, -z+1/2'
'-x, -y, -z'
'x, -y-1/2, z-1/2'

loop_
_atom_site_label
_atom_site_type_symbol
_atom_site_fract_x
_atom_site_fract_y
_atom_site_fract_z
_atom_site_U_iso_or_equiv
_atom_site_adp_type
_atom_site_occupancy
_atom_site_site_symmetry_order
_atom_site_calc_flag
_atom_site_refinement_flags_posn
_atom_site_refinement_flags_adp
_atom_site_refinement_flags_occupancy
_atom_site_disorder_assembly
_atom_site_disorder_group
Zn1 Zn 0.72575(2) -0.16059(2) 0.43084(2) 0.02753(8) Uani 1 1 d . . . . .
Zn2 Zn 0.61620(2) -0.13128(2) 0.35940(2) 0.02824(8) Uani 1 1 d . . . . .
Zn3 Zn 0.71592(2) -0.07809(2) 0.35832(2) 0.02846(8) Uani 1 1 d . . . . .
Zn4 Zn 0.67456(2) -0.05482(2) 0.44249(2) 0.02708(8) Uani 1 1 d . . . . .
Zn5 Zn 1.10374(2) 0.12061(2) 0.86359(2) 0.03235(8) Uani 1 1 d . . . . .
Zn6 Zn 1.18251(2) 0.04651(2) 0.93459(2) 0.02912(8) Uani 1 1 d . . . . .
Zn7 Zn 0.21199(2) 0.34014(2) 0.42943(2) 0.02691(8) Uani 1 1 d . . . . .
Zn8 Zn 0.21176(2) 0.42193(2) 0.35319(2) 0.03048(8) Uani 1 1 d D . . . .
O1 O 0.68380(6) -0.10516(5) 0.39823(5) 0.0267(3) Uani 1 1 d . . . . .
O2 O 0.76052(7) -0.16063(7) 0.49512(5) 0.0404(4) Uani 1 1 d . . . . .
O3 O 0.74790(7) -0.07793(6) 0.49727(5) 0.0357(3) Uani 1 1 d . . . . .
O4 O 0.71601(6) 0.00219(6) 0.42259(6) 0.0348(3) Uani 1 1 d . . . . .
O5 O 0.76161(7) -0.02085(7) 0.38013(6) 0.0395(4) Uani 1 1 d . . . . .
O6 O 0.55668(7) -0.08732(6) 0.35042(6) 0.0383(4) Uani 1 1 d . . . . .
O7 O 0.60302(6) -0.02577(6) 0.39587(5) 0.0358(3) Uani 1 1 d . . . . .
O8 O 0.61474(8) -0.13655(7) 0.29667(6) 0.0446(4) Uani 1 1 d . . . . .
O9 O 0.66560(8) -0.07053(7) 0.29592(6) 0.0431(4) Uani 1 1 d . . . . .
O10 O 0.17792(6) 0.39757(6) 0.39375(5) 0.0266(3) Uani 1 1 d . . . . .
O11 O 0.63920(7) -0.11283(6) 0.46804(6) 0.0373(4) Uani 1 1 d . . . . .
O12 O 0.24396(8) 0.00428(8) -0.05823(7) 0.0472(4) Uani 1 1 d . . . . .
O13 O 0.26932(8) 0.03066(8) -0.11405(6) 0.0464(4) Uani 1 1 d . . . . .
O14 O 0.59765(7) -0.30491(6) -0.11965(6) 0.0367(3) Uani 1 1 d . . . . .
O15 O 0.68032(7) -0.27884(6) -0.08054(6) 0.0388(4) Uani 1 1 d . . . . .
O16 O 0.25978(7) 0.30387(7) 0.40846(5) 0.0365(4) Uani 1 1 d . . . . .
O17 O 0.25802(8) 0.36055(7) 0.35597(7) 0.0458(4) Uani 1 1 d . . . . .
O18 O 0.24678(7) 0.14120(7) -0.00676(5) 0.0401(4) Uani 1 1 d . . . . .
O20 O 0.20123(7) 0.07225(7) -0.00324(5) 0.0401(4) Uani 1 1 d . . . . .
O21 O 0.75746(8) -0.36798(7) 0.84460(6) 0.0451(4) Uani 1 1 d . . . . .
O22 O 0.77876(7) -0.31906(7) 0.90613(6) 0.0394(4) Uani 1 1 d . . . . .
O23 O 1.12187(7) 0.00237(7) 0.92275(6) 0.0445(4) Uani 1 1 d . . . . .
O24 O 1.07186(8) 0.06937(7) 0.89286(6) 0.0447(4) Uani 1 1 d . . . . .
O25 O 1.05482(11) 0.11476(10) 0.80105(7) 0.0677(7) Uani 1 1 d . . . . .
O26 O 1.11375(9) 0.17011(11) 0.80487(7) 0.0644(6) Uani 1 1 d . . . . .
O27 O 1.16329(8) 0.29100(7) 0.43797(8) 0.0503(5) Uani 1 1 d . . . . .
O28 O 1.08533(7) 0.32097(8) 0.39235(6) 0.0471(4) Uani 1 1 d . . . . .
O29 O 0.16602(17) 0.60769(16) 0.23503(14) 0.1254(15) Uani 1 1 d . . . . .
O30 O 0.41582(16) 0.80224(19) 0.47501(16) 0.1359(18) Uani 1 1 d . . . . .
N1 N 0.20195(9) 0.43430(8) 0.28771(7) 0.0375(4) Uani 1 1 d . . . . .
N2 N 0.24742(17) 0.57394(14) 0.25219(10) 0.0802(11) Uani 1 1 d . . . . .
H2 H 0.281104 0.575199 0.269646 0.096 Uiso 1 1 calc R U . . .
N3 N 0.33523(18) 0.82568(13) 0.47256(14) 0.0888(11) Uani 1 1 d . . . . .
H3 H 0.300850 0.821316 0.459663 0.107 Uiso 1 1 calc R U . . .
N4 N 0.33314(8) 1.00289(8) 0.51034(6) 0.0344(4) Uani 1 1 d . . . . .
N5 N 0.57817(7) -0.15102(8) 0.48943(7) 0.0400(4) Uani 1 1 d D . . . .
C1 C 0.76373(9) -0.11942(9) 0.51575(7) 0.0328(4) Uani 1 1 d . . . . .
C2 C 0.78883(9) -0.12277(9) 0.56606(7) 0.0345(5) Uani 1 1 d . . . . .
C3 C 0.79953(11) -0.07979(10) 0.59275(8) 0.0404(5) Uani 1 1 d . . . . .
H3A H 0.791564 -0.047635 0.578928 0.049 Uiso 1 1 calc R U . . .
C4 C 0.82179(11) -0.08360(10) 0.63949(8) 0.0442(6) Uani 1 1 d . . . . .
H4 H 0.829551 -0.053988 0.657413 0.053 Uiso 1 1 calc R U . . .
C5 C 0.83284(10) -0.13048(10) 0.66033(8) 0.0393(5) Uani 1 1 d . . . . .
C6 C 0.82244(11) -0.17321(10) 0.63351(8) 0.0418(6) Uani 1 1 d . . . . .
H6 H 0.830087 -0.205383 0.647333 0.050 Uiso 1 1 calc R U . . .
C7 C 0.80094(11) -0.16954(10) 0.58661(8) 0.0393(5) Uani 1 1 d . . . . .
H7 H 0.794542 -0.199085 0.568639 0.047 Uiso 1 1 calc R U . . .
C8 C 0.85471(10) -0.13520(10) 0.71041(8) 0.0410(6) Uani 1 1 d . . . . .
C9 C 0.89397(11) -0.10249(11) 0.73733(8) 0.0456(6) Uani 1 1 d . . . . .
H9 H 0.906348 -0.076252 0.723579 0.055 Uiso 1 1 calc R U . . .
C10 C 0.91513(11) -0.10808(11) 0.78429(8) 0.0461(6) Uani 1 1 d . . . . .
C11 C 0.89675(11) -0.14711(11) 0.80398(8) 0.0462(6) Uani 1 1 d . . . . .
H11 H 0.912167 -0.152102 0.835728 0.055 Uiso 1 1 calc R U . . .
C12 C 0.85634(10) -0.17872(10) 0.77795(8) 0.0382(5) Uani 1 1 d . . . . .
C13 C 0.83610(10) -0.17292(10) 0.73104(8) 0.0406(6) Uani 1 1 d . . . . .
H13 H 0.809232 -0.195022 0.712911 0.049 Uiso 1 1 calc R U . . .
C14 C 0.83539(9) -0.21704(9) 0.80046(7) 0.0354(5) Uani 1 1 d . . . . .
C15 C 0.83783(11) -0.20992(10) 0.84455(8) 0.0429(6) Uani 1 1 d . . . . .
H15 H 0.852662 -0.179792 0.860067 0.051 Uiso 1 1 calc R U . . .
C16 C 0.81906(10) -0.24591(10) 0.86607(8) 0.0393(5) Uani 1 1 d . . . . .
H16 H 0.820863 -0.240264 0.896050 0.047 Uiso 1 1 calc R U . . .
C17 C 0.79770(9) -0.29002(9) 0.84417(7) 0.0327(4) Uani 1 1 d . . . . .
C18 C 0.79410(10) -0.29717(10) 0.79982(8) 0.0372(5) Uani 1 1 d . . . . .
H18 H 0.778395 -0.326985 0.784192 0.045 Uiso 1 1 calc R U . . .
C19 C 0.81316(10) -0.26131(10) 0.77825(8) 0.0379(5) Uani 1 1 d . . . . .
H19 H 0.811053 -0.266923 0.748183 0.045 Uiso 1 1 calc R U . . .
C20 C 0.77637(9) -0.32857(9) 0.86651(8) 0.0338(5) Uani 1 1 d . . . . .
C21 C 0.95709(11) -0.07440(11) 0.81350(8) 0.0464(6) Uani 1 1 d . . . . .
C22 C 0.95728(11) -0.02368(11) 0.80330(9) 0.0486(7) Uani 1 1 d . . . . .
H22 H 0.930715 -0.010533 0.776906 0.058 Uiso 1 1 calc R U . . .
C23 C 0.99594(11) 0.00779(11) 0.83137(9) 0.0472(6) Uani 1 1 d . . . . .
H23 H 0.995613 0.042495 0.824297 0.057 Uiso 1 1 calc R U . . .
C24 C 1.03526(11) -0.01109(11) 0.86987(8) 0.0426(6) Uani 1 1 d . . . . .
C25 C 1.03592(13) -0.06135(12) 0.88008(9) 0.0557(8) Uani 1 1 d . . . . .
H25 H 1.063174 -0.074417 0.906067 0.067 Uiso 1 1 calc R U . . .
C26 C 0.99669(13) -0.09307(12) 0.85237(10) 0.0595(9) Uani 1 1 d . . . . .
H26 H 0.996816 -0.127619 0.859903 0.071 Uiso 1 1 calc R U . . .
C27 C 1.07914(10) 0.02281(10) 0.89708(8) 0.0403(5) Uani 1 1 d . . . . .
C28 C 0.56331(8) -0.04215(8) 0.36476(7) 0.0301(4) Uani 1 1 d . . . . .
C29 C 0.51874(9) -0.00660(9) 0.34178(7) 0.0322(4) Uani 1 1 d . . . . .
C30 C 0.52365(9) 0.04401(9) 0.35275(8) 0.0361(5) Uani 1 1 d . . . . .
H30 H 0.555494 0.056186 0.374922 0.043 Uiso 1 1 calc R U . . .
C31 C 0.48253(10) 0.07702(10) 0.33168(8) 0.0385(5) Uani 1 1 d . . . . .
H31 H 0.486351 0.111696 0.339293 0.046 Uiso 1 1 calc R U . . .
C32 C 0.43528(9) 0.05928(9) 0.29911(7) 0.0342(5) Uani 1 1 d . . . . .
C33 C 0.43069(10) 0.00876(10) 0.28828(8) 0.0416(5) Uani 1 1 d . . . . .
H33 H 0.398924 -0.003517 0.266086 0.050 Uiso 1 1 calc R U . . .
C34 C 0.47182(10) -0.02421(10) 0.30937(8) 0.0397(5) Uani 1 1 d . . . . .
H34 H 0.468040 -0.058876 0.301729 0.048 Uiso 1 1 calc R U . . .
C35 C 0.39135(9) 0.09481(9) 0.27667(7) 0.0347(5) Uani 1 1 d . . . . .
C36 C 0.37993(10) 0.13352(9) 0.30082(7) 0.0351(5) Uani 1 1 d . . . . .
H36 H 0.399732 0.136680 0.332283 0.042 Uiso 1 1 calc R U . . .
C37 C 0.33958(9) 0.16797(9) 0.27933(7) 0.0331(5) Uani 1 1 d . . . . .
C38 C 0.31172(9) 0.16400(9) 0.23281(7) 0.0341(5) Uani 1 1 d . . . . .
H38 H 0.284968 0.187803 0.217851 0.041 Uiso 1 1 calc R U . . .
C39 C 0.32287(9) 0.12547(9) 0.20824(7) 0.0330(5) Uani 1 1 d . . . . .
C40 C 0.36207(9) 0.09055(9) 0.23033(7) 0.0342(5) Uani 1 1 d . . . . .
H40 H 0.368970 0.063587 0.213758 0.041 Uiso 1 1 calc R U . . .
C41 C 0.29484(9) 0.12186(9) 0.15841(7) 0.0329(5) Uani 1 1 d . . . . .
C42 C 0.28773(10) 0.16462(9) 0.13134(7) 0.0345(5) Uani 1 1 d . . . . .
H42 H 0.297337 0.196705 0.145001 0.041 Uiso 1 1 calc R U . . .
C43 C 0.26672(9) 0.16048(9) 0.08460(7) 0.0330(5) Uani 1 1 d . . . . .
H43 H 0.263258 0.189494 0.066356 0.040 Uiso 1 1 calc R U . . .
C44 C 0.25076(9) 0.11397(9) 0.06451(7) 0.0313(4) Uani 1 1 d . . . . .
C45 C 0.25507(10) 0.07147(10) 0.09110(8) 0.0383(5) Uani 1 1 d . . . . .
H45 H 0.242473 0.039960 0.077291 0.046 Uiso 1 1 calc R U . . .
C46 C 0.27786(10) 0.07520(9) 0.13794(8) 0.0377(5) Uani 1 1 d . . . . .
H46 H 0.281895 0.046003 0.156069 0.045 Uiso 1 1 calc R U . . .
C47 C 0.23109(9) 0.10892(9) 0.01430(7) 0.0314(4) Uani 1 1 d . . . . .
C48 C 0.32540(9) 0.20744(9) 0.30563(7) 0.0331(5) Uani 1 1 d . . . . .
C49 C 0.31767(10) 0.25661(10) 0.29039(8) 0.0371(5) Uani 1 1 d . . . . .
H49 H 0.324090 0.265646 0.264030 0.045 Uiso 1 1 calc R U . . .
C50 C 0.30057(10) 0.29294(9) 0.31336(8) 0.0361(5) Uani 1 1 d . . . . .
H50 H 0.295255 0.326575 0.302623 0.043 Uiso 1 1 calc R U . . .
C51 C 0.29129(8) 0.27991(9) 0.35197(7) 0.0302(4) Uani 1 1 d . . . . .
C52 C 0.30056(9) 0.23088(9) 0.36824(7) 0.0335(5) Uani 1 1 d . . . . .
H52 H 0.295086 0.222138 0.395090 0.040 Uiso 1 1 calc R U . . .
C53 C 0.31774(10) 0.19478(9) 0.34549(7) 0.0352(5) Uani 1 1 d . . . . .
H53 H 0.324329 0.161446 0.356886 0.042 Uiso 1 1 calc R U . . .
C54 C 0.26806(9) 0.31811(9) 0.37359(7) 0.0315(4) Uani 1 1 d . . . . .
C55 C 0.63249(10) -0.10433(9) 0.27674(8) 0.0362(5) Uani 1 1 d . . . . .
C56 C 0.61217(10) -0.10596(10) 0.22628(8) 0.0380(5) Uani 1 1 d . . . . .
C57 C 0.56120(13) -0.12261(14) 0.20230(10) 0.0573(8) Uani 1 1 d . . . . .
H57 H 0.539762 -0.134089 0.218034 0.069 Uiso 1 1 calc R U . . .
C58 C 0.54137(13) -0.12259(15) 0.15548(10) 0.0600(8) Uani 1 1 d . . . . .
H58 H 0.505711 -0.132151 0.139386 0.072 Uiso 1 1 calc R U . . .
C59 C 0.57301(10) -0.10877(11) 0.13180(8) 0.0417(6) Uani 1 1 d . . . . .
C60 C 0.62502(11) -0.09237(11) 0.15547(9) 0.0449(6) Uani 1 1 d . . . . .
H60 H 0.647096 -0.083128 0.139616 0.054 Uiso 1 1 calc R U . . .
C61 C 0.64381(11) -0.08982(11) 0.20250(9) 0.0435(6) Uani 1 1 d . . . . .
H61 H 0.678256 -0.077083 0.218655 0.052 Uiso 1 1 calc R U . . .
C62 C 0.55048(10) -0.11026(11) 0.08156(8) 0.0415(6) Uani 1 1 d . . . . .
C63 C 0.57441(10) -0.13723(11) 0.05689(8) 0.0423(6) Uani 1 1 d . . . . .
H63 H 0.607618 -0.152888 0.072112 0.051 Uiso 1 1 calc R U . . .
C64 C 0.55008(10) -0.14153(11) 0.00988(8) 0.0399(5) Uani 1 1 d . . . . .
C65 C 0.50239(10) -0.11706(11) -0.01195(8) 0.0424(6) Uani 1 1 d . . . . .
H65 H 0.486270 -0.119071 -0.043933 0.051 Uiso 1 1 calc R U . . .
C66 C 0.47756(11) -0.08968(11) 0.01172(8) 0.0441(6) Uani 1 1 d . . . . .
C67 C 0.50207(11) -0.08696(11) 0.05891(9) 0.0461(6) Uani 1 1 d . . . . .
H67 H 0.485372 -0.068937 0.075685 0.055 Uiso 1 1 calc R U . . .
C68 C 0.57167(9) -0.17500(10) -0.01657(7) 0.0367(5) Uani 1 1 d . . . . .
C69 C 0.62589(10) -0.18254(10) -0.00424(8) 0.0386(5) Uani 1 1 d . . . . .
H69 H 0.649833 -0.165578 0.021409 0.046 Uiso 1 1 calc R U . . .
C70 C 0.64541(9) -0.21445(9) -0.02886(8) 0.0364(5) Uani 1 1 d . . . . .
H70 H 0.682457 -0.219022 -0.020099 0.044 Uiso 1 1 calc R U . . .
C71 C 0.61073(9) -0.23974(9) -0.06639(7) 0.0325(4) Uani 1 1 d . . . . .
C72 C 0.55645(10) -0.23230(10) -0.07896(8) 0.0397(5) Uani 1 1 d . . . . .
H72 H 0.532501 -0.249434 -0.104498 0.048 Uiso 1 1 calc R U . . .
C73 C 0.53735(10) -0.20033(11) -0.05463(8) 0.0422(6) Uani 1 1 d . . . . .
H73 H 0.500309 -0.195374 -0.063813 0.051 Uiso 1 1 calc R U . . .
C74 C 0.63133(9) -0.27705(8) -0.09061(8) 0.0331(4) Uani 1 1 d . . . . .
C75 C 0.42538(11) -0.06604(11) -0.01227(9) 0.0449(6) Uani 1 1 d . . . . .
C76 C 0.38556(12) -0.07015(13) 0.00517(9) 0.0521(7) Uani 1 1 d . . . . .
H76 H 0.392104 -0.088048 0.032514 0.062 Uiso 1 1 calc R U . . .
C77 C 0.33638(12) -0.04830(12) -0.01707(10) 0.0516(7) Uani 1 1 d . . . . .
H77 H 0.309258 -0.051895 -0.005261 0.062 Uiso 1 1 calc R U . . .
C78 C 0.32688(11) -0.02110(11) -0.05671(9) 0.0439(6) Uani 1 1 d . . . . .
C79 C 0.36603(12) -0.01875(12) -0.07517(9) 0.0480(6) Uani 1 1 d . . . . .
H79 H 0.359212 -0.001711 -0.102961 0.058 Uiso 1 1 calc R U . . .
C80 C 0.41488(12) -0.04120(12) -0.05309(9) 0.0497(7) Uani 1 1 d . . . . .
H80 H 0.441240 -0.039588 -0.065929 0.060 Uiso 1 1 calc R U . . .
C81 C 0.27600(10) 0.00674(10) -0.07827(9) 0.0400(5) Uani 1 1 d . . . . .
C82 C 0.75522(9) 0.00457(9) 0.41164(7) 0.0316(4) Uani 1 1 d . . . . .
C83 C 0.79902(9) 0.03984(9) 0.43672(7) 0.0338(5) Uani 1 1 d . . . . .
C84 C 0.79646(10) 0.06730(12) 0.47288(9) 0.0453(6) Uani 1 1 d . . . . .
H84 H 0.766016 0.065126 0.480595 0.054 Uiso 1 1 calc R U . . .
C85 C 0.83852(11) 0.09805(12) 0.49788(9) 0.0496(7) Uani 1 1 d . . . . .
H85 H 0.836284 0.117423 0.522150 0.060 Uiso 1 1 calc R U . . .
C86 C 0.88390(10) 0.10056(11) 0.48746(8) 0.0402(5) Uani 1 1 d . . . . .
C87 C 0.88568(10) 0.07353(12) 0.45081(9) 0.0446(6) Uani 1 1 d . . . . .
H87 H 0.915980 0.075762 0.442888 0.053 Uiso 1 1 calc R U . . .
C88 C 0.84374(10) 0.04338(11) 0.42571(8) 0.0420(6) Uani 1 1 d . . . . .
H88 H 0.845503 0.024957 0.400762 0.050 Uiso 1 1 calc R U . . .
C89 C 0.93003(10) 0.13161(11) 0.51465(8) 0.0437(6) Uani 1 1 d . . . . .
C90 C 0.94668(12) 0.13361(12) 0.56169(9) 0.0486(7) Uani 1 1 d . . . . .
H90 H 0.926651 0.116849 0.576327 0.058 Uiso 1 1 calc R U . . .
C91 C 0.99227(12) 0.15983(13) 0.58757(9) 0.0531(8) Uani 1 1 d . . . . .
C92 C 1.02057(12) 0.18522(13) 0.56588(9) 0.0544(8) Uani 1 1 d . . . . .
H92 H 1.051647 0.203106 0.583259 0.065 Uiso 1 1 calc R U . . .
C93 C 1.00389(11) 0.18484(12) 0.51859(8) 0.0474(6) Uani 1 1 d . . . . .
C94 C 0.95873(11) 0.15759(11) 0.49359(8) 0.0452(6) Uani 1 1 d . . . . .
H94 H 0.947419 0.156801 0.461583 0.054 Uiso 1 1 calc R U . . .
C95 C 1.01138(13) 0.15803(14) 0.63777(9) 0.0603(9) Uani 1 1 d . . . . .
C96 C 1.04381(13) 0.19517(13) 0.66397(10) 0.0566(8) Uani 1 1 d . . . . .
H96 H 1.052915 0.223188 0.649855 0.068 Uiso 1 1 calc R U . . .
C97 C 1.06320(13) 0.19187(14) 0.71082(9) 0.0559(8) Uani 1 1 d . . . . .
H97 H 1.086228 0.217284 0.728304 0.067 Uiso 1 1 calc R U . . .
C98 C 1.04973(13) 0.15262(14) 0.73226(9) 0.0564(8) Uani 1 1 d . . . . .
C99 C 1.01832(17) 0.11506(17) 0.70655(11) 0.0749(12) Uani 1 1 d . . . . .
H99 H 1.009130 0.087185 0.720778 0.090 Uiso 1 1 calc R U . . .
C100 C 0.99985(17) 0.11783(17) 0.65941(11) 0.0757(12) Uani 1 1 d . . . . .
H100 H 0.978817 0.091228 0.641969 0.091 Uiso 1 1 calc R U . . .
C101 C 1.07402(13) 0.14602(13) 0.78262(9) 0.0532(7) Uani 1 1 d . . . . .
C102 C 1.03322(11) 0.21181(11) 0.49499(8) 0.0451(6) Uani 1 1 d . . . . .
C103 C 1.08829(11) 0.21236(12) 0.51106(9) 0.0489(7) Uani 1 1 d . . . . .
H103 H 1.107905 0.195238 0.538287 0.059 Uiso 1 1 calc R U . . .
C104 C 1.11471(11) 0.23766(11) 0.48770(9) 0.0463(6) Uani 1 1 d . . . . .
H104 H 1.152241 0.237911 0.499055 0.056 Uiso 1 1 calc R U . . .
C105 C 1.08639(10) 0.26273(10) 0.44763(8) 0.0397(5) Uani 1 1 d . . . . .
C106 C 1.03154(11) 0.26176(12) 0.43126(9) 0.0483(6) Uani 1 1 d . . . . .
H106 H 1.012045 0.278713 0.403903 0.058 Uiso 1 1 calc R U . . .
C107 C 1.00505(11) 0.23649(12) 0.45421(9) 0.0506(7) Uani 1 1 d . . . . .
H107 H 0.967515 0.235776 0.442377 0.061 Uiso 1 1 calc R U . . .
C108 C 1.11388(10) 0.29358(9) 0.42399(8) 0.0374(5) Uani 1 1 d . . . . .
C109 C 0.17360(12) 0.40204(11) 0.25508(9) 0.0452(6) Uani 1 1 d . . . . .
H109 H 0.162628 0.371037 0.263542 0.054 Uiso 1 1 calc R U . . .
C110 C 0.16007(14) 0.41266(12) 0.20984(10) 0.0546(7) Uani 1 1 d . . . . .
H110 H 0.139047 0.389876 0.187438 0.066 Uiso 1 1 calc R U . . .
C111 C 0.17752(15) 0.45682(12) 0.19763(10) 0.0568(8) Uani 1 1 d . . . . .
H111 H 0.168629 0.464738 0.166614 0.068 Uiso 1 1 calc R U . . .
C112 C 0.20809(15) 0.48972(12) 0.23075(10) 0.0554(8) Uani 1 1 d . . . . .
C113 C 0.21872(13) 0.47686(11) 0.27535(9) 0.0497(7) Uani 1 1 d . . . . .
H113 H 0.238977 0.499468 0.298305 0.060 Uiso 1 1 calc R U . . .
C114 C 0.2289(3) 0.53665(17) 0.21740(13) 0.103(2) Uani 1 1 d . . . . .
H11A H 0.258344 0.527473 0.207725 0.123 Uiso 1 1 calc R U . . .
H11B H 0.200591 0.551612 0.191024 0.123 Uiso 1 1 calc R U . . .
C115 C 0.2131(2) 0.60712(19) 0.25811(15) 0.0890(15) Uani 1 1 d . . . . .
C116 C 0.2358(2) 0.64539(17) 0.29551(16) 0.0859(13) Uani 1 1 d . . . . .
C117 C 0.2834(2) 0.64012(17) 0.32951(16) 0.0859(13) Uani 1 1 d . . . . .
H117 H 0.303574 0.610606 0.330985 0.103 Uiso 1 1 calc R U . . .
C118 C 0.30384(18) 0.67816(17) 0.36330(17) 0.0862(13) Uani 1 1 d . . . . .
C119 C 0.3530(3) 0.6734(2) 0.3985(2) 0.134(3) Uani 1 1 d . . . . .
H119 H 0.372727 0.643298 0.401395 0.161 Uiso 1 1 calc R U . . .
C120 C 0.3730(2) 0.7120(2) 0.4290(2) 0.132(3) Uani 1 1 d . . . . .
H120 H 0.407087 0.708853 0.452015 0.159 Uiso 1 1 calc R U . . .
C121 C 0.34292(18) 0.75643(17) 0.42615(18) 0.0857(13) Uani 1 1 d . . . . .
C122 C 0.29356(19) 0.76010(17) 0.39393(19) 0.0931(15) Uani 1 1 d . . . . .
H122 H 0.272507 0.788654 0.393651 0.112 Uiso 1 1 calc R U . . .
C123 C 0.27257(18) 0.72172(16) 0.36031(18) 0.0880(14) Uani 1 1 d . . . . .
C124 C 0.2222(2) 0.7245(2) 0.3267(3) 0.141(3) Uani 1 1 d . . . . .
H124 H 0.200178 0.752508 0.325834 0.169 Uiso 1 1 calc R U . . .
C125 C 0.2042(2) 0.6875(2) 0.2952(3) 0.140(3) Uani 1 1 d . . . . .
H125 H 0.169723 0.690025 0.272568 0.168 Uiso 1 1 calc R U . . .
C126 C 0.36812(19) 0.79720(18) 0.46008(18) 0.0868(13) Uani 1 1 d . . . . .
C127 C 0.3563(2) 0.86372(15) 0.50734(17) 0.0956(16) Uani 1 1 d . . . . .
H12A H 0.395123 0.859688 0.521132 0.115 Uiso 1 1 calc R U . . .
H12B H 0.341974 0.857690 0.531289 0.115 Uiso 1 1 calc R U . . .
C128 C 0.34403(15) 0.91737(13) 0.49101(12) 0.0601(8) Uani 1 1 d . . . . .
C129 C 0.33615(16) 0.93243(15) 0.44726(12) 0.0678(9) Uani 1 1 d . . . . .
H129 H 0.337126 0.908370 0.425556 0.081 Uiso 1 1 calc R U . . .
C130 C 0.32694(14) 0.98210(14) 0.43541(11) 0.0595(8) Uani 1 1 d . . . . .
H130 H 0.321484 0.992865 0.405587 0.071 Uiso 1 1 calc R U . . .
C131 C 0.32577(11) 1.01632(12) 0.46797(9) 0.0459(6) Uani 1 1 d . . . . .
H131 H 0.319469 1.050720 0.459794 0.055 Uiso 1 1 calc R U . . .
C132 C 0.34158(11) 0.95398(10) 0.52116(10) 0.0438(6) Uani 1 1 d . . . . .
H132 H 0.346111 0.943979 0.550988 0.053 Uiso 1 1 calc R U . . .
C133 C 0.59227(10) -0.12056(9) 0.46334(8) 0.0347(5) Uani 1 1 d . . . . .
H133 H 0.565305 -0.103554 0.439679 0.042 Uiso 1 1 calc R U . . .
C134 C 0.52269(11) -0.16042(13) 0.48162(11) 0.0540(7) Uani 1 1 d D . . . .
H13A H 0.520254 -0.183974 0.504413 0.081 Uiso 1 1 calc R U . . .
H13B H 0.505446 -0.128728 0.483752 0.081 Uiso 1 1 calc R U . . .
H13C H 0.505117 -0.174878 0.451447 0.081 Uiso 1 1 calc R U . . .
C135 C 0.61752(13) -0.17796(12) 0.52668(9) 0.0550(7) Uani 1 1 d D . . . .
H13D H 0.599665 -0.198663 0.542149 0.082 Uiso 1 1 calc R U . . .
H13E H 0.638554 -0.199550 0.514861 0.082 Uiso 1 1 calc R U . . .
H13F H 0.640759 -0.153752 0.548061 0.082 Uiso 1 1 calc R U . . .
O19A O 0.15636(18) 0.48760(17) 0.34346(15) 0.0509(9) Uiso 0.5 1 d D U P A 1
C136 C 0.1117(3) 0.4971(2) 0.3043(3) 0.0661(17) Uiso 0.5 1 d D . P A 1
H136 H 0.088964 0.473282 0.284197 0.079 Uiso 0.5 1 calc R U P A 1
N6A N 0.1083(3) 0.5517(2) 0.3016(2) 0.0683(12) Uiso 0.5 1 d D U P A 1
C137 C 0.0636(4) 0.5640(4) 0.2603(3) 0.098(3) Uiso 0.5 1 d D U P A 1
H13G H 0.051002 0.533382 0.242449 0.147 Uiso 0.5 1 calc R U P A 1
H13H H 0.034976 0.578335 0.268213 0.147 Uiso 0.5 1 calc R U P A 1
H13I H 0.074698 0.588441 0.242628 0.147 Uiso 0.5 1 calc R U P A 1
C138 C 0.1377(6) 0.5872(5) 0.3368(4) 0.135(4) Uiso 0.5 1 d D U P A 1
H13J H 0.127803 0.621618 0.326018 0.202 Uiso 0.5 1 calc R U P A 1
H13K H 0.129487 0.581375 0.363850 0.202 Uiso 0.5 1 calc R U P A 1
H13L H 0.175712 0.582533 0.344221 0.202 Uiso 0.5 1 calc R U P A 1
O19B O 0.1383(2) 0.47356(19) 0.33388(18) 0.0627(10) Uiso 0.5 1 d D U P A 2
C139 C 0.1407(3) 0.5262(3) 0.3344(2) 0.0702(10) Uiso 0.5 1 d D U P A 2
H139 H 0.164211 0.547906 0.356310 0.084 Uiso 0.5 1 calc R U P A 2
N6B N 0.0974(3) 0.5388(3) 0.2923(2) 0.0706(12) Uiso 0.5 1 d D U P A 2
C140 C 0.0865(7) 0.5926(3) 0.2889(6) 0.158(5) Uiso 0.5 1 d D U P A 2
H14A H 0.108705 0.609140 0.317028 0.237 Uiso 0.5 1 calc R U P A 2
H14B H 0.094216 0.606624 0.263593 0.237 Uiso 0.5 1 calc R U P A 2
H14C H 0.049162 0.598286 0.283881 0.237 Uiso 0.5 1 calc R U P A 2
C141 C 0.0686(7) 0.5064(6) 0.2541(5) 0.180(6) Uiso 0.5 1 d D U P A 2
H14D H 0.041687 0.526201 0.230886 0.270 Uiso 0.5 1 calc R U P A 2
H14E H 0.093330 0.492197 0.241416 0.270 Uiso 0.5 1 calc R U P A 2
H14F H 0.051580 0.479177 0.264322 0.270 Uiso 0.5 1 calc R U P A 2
O1A O 0.6457(2) 0.05307(19) 0.20178(17) 0.1353(15) Uiso 1 1 d . . . . .
N1A N 0.5855(2) 0.0323(2) 0.23429(19) 0.1177(16) Uiso 1 1 d . . . . .
C1C C 0.6006(3) 0.0336(3) 0.1994(2) 0.1187(19) Uiso 1 1 d . . . . .
H1C H 0.577776 0.019829 0.171451 0.142 Uiso 1 1 calc R U . . .
C2A C 0.5370(3) 0.0090(3) 0.2302(3) 0.136(2) Uiso 1 1 d . . . . .
H2AA H 0.531953 0.011392 0.259029 0.204 Uiso 1 1 calc R U . . .
H2AB H 0.507733 0.025897 0.206572 0.204 Uiso 1 1 calc R U . . .
H2AC H 0.537859 -0.026476 0.222165 0.204 Uiso 1 1 calc R U . . .
C1A C 0.6153(3) 0.0522(3) 0.2784(3) 0.145(3) Uiso 1 1 d . . . . .
H1AA H 0.595807 0.046719 0.298396 0.217 Uiso 1 1 calc R U . . .
H1AB H 0.649618 0.035208 0.290862 0.217 Uiso 1 1 calc R U . . .
H1AC H 0.620904 0.088349 0.276071 0.217 Uiso 1 1 calc R U . . .
O1B O 0.4952(2) 0.0433(2) 0.10975(19) 0.1459(17) Uiso 1 1 d . . . . .
N1B N 0.4086(2) 0.06496(19) 0.07961(17) 0.1054(13) Uiso 1 1 d . . . . .
C1D C 0.4067(3) 0.0981(3) 0.1170(2) 0.120(2) Uiso 1 1 d . . . . .
H1DA H 0.370054 0.108411 0.110603 0.180 Uiso 1 1 calc R U . . .
H1DB H 0.420077 0.079648 0.145607 0.180 Uiso 1 1 calc R U . . .
H1DC H 0.428526 0.127964 0.119143 0.180 Uiso 1 1 calc R U . . .
C2B C 0.4512(2) 0.0443(2) 0.0770(2) 0.1046(16) Uiso 1 1 d . . . . .
H2B H 0.448895 0.029447 0.049199 0.126 Uiso 1 1 calc R U . . .
C3B C 0.3610(3) 0.0633(2) 0.0403(2) 0.1120(18) Uiso 1 1 d . . . . .
H3BA H 0.332501 0.079905 0.046883 0.168 Uiso 1 1 calc R U . . .
H3BB H 0.366515 0.080598 0.015312 0.168 Uiso 1 1 calc R U . . .
H3BC H 0.351283 0.028204 0.031965 0.168 Uiso 1 1 calc R U . . .
O1C O 0.9681(5) -0.0406(5) 0.5243(4) 0.303(5) Uiso 1 1 d . . . . .
N1C N 0.90838(16) -0.07283(15) 0.46985(14) 0.0838(10) Uiso 1 1 d . U . . .
C1B C 0.9561(4) -0.0528(4) 0.4877(4) 0.161(3) Uiso 1 1 d . . . . .
H1B H 0.978579 -0.048967 0.471144 0.193 Uiso 1 1 calc R U . . .
C2C C 0.8681(3) -0.0803(3) 0.4860(2) 0.119(2) Uiso 1 1 d . U . . .
H2CA H 0.838116 -0.096570 0.462581 0.179 Uiso 1 1 calc R U . . .
H2CB H 0.880925 -0.101771 0.512851 0.179 Uiso 1 1 calc R U . . .
H2CC H 0.856926 -0.047828 0.493878 0.179 Uiso 1 1 calc R U . . .
C3C C 0.8923(3) -0.0837(3) 0.4146(3) 0.142(3) Uiso 1 1 d . U . . .
H3CA H 0.856873 -0.098468 0.402075 0.213 Uiso 1 1 calc R U . . .
H3CB H 0.892680 -0.051937 0.399147 0.213 Uiso 1 1 calc R U . . .
H3CC H 0.917911 -0.106945 0.410324 0.213 Uiso 1 1 calc R U . . .
O1D O 0.48008(11) -0.05662(11) 0.42041(10) 0.0737(7) Uiso 1 1 d . . . . .
N1D N 0.46710(11) 0.02529(10) 0.43060(9) 0.0526(6) Uiso 1 1 d . . . . .
C1E C 0.45205(14) -0.01933(12) 0.41220(11) 0.0552(7) Uiso 1 1 d . . . . .
H1E H 0.416853 -0.022630 0.391050 0.066 Uiso 1 1 calc R U . . .
C2D C 0.43130(16) 0.06799(15) 0.42047(14) 0.0673(9) Uiso 1 1 d . . . . .
H2DA H 0.449987 0.097404 0.437443 0.101 Uiso 1 1 calc R U . . .
H2DB H 0.418618 0.075224 0.388028 0.101 Uiso 1 1 calc R U . . .
H2DC H 0.401179 0.060129 0.429111 0.101 Uiso 1 1 calc R U . . .
C3D C 0.52095(16) 0.03514(16) 0.46154(14) 0.0704(9) Uiso 1 1 d . . . . .
H3DA H 0.524023 0.070284 0.471361 0.106 Uiso 1 1 calc R U . . .
H3DB H 0.529551 0.013063 0.487914 0.106 Uiso 1 1 calc R U . . .
H3DC H 0.545520 0.028697 0.446157 0.106 Uiso 1 1 calc R U . . .

loop_
_atom_site_aniso_label
_atom_site_aniso_U_11
_atom_site_aniso_U_22
_atom_site_aniso_U_33
_atom_site_aniso_U_23
_atom_site_aniso_U_13
_atom_site_aniso_U_12
Zn1 0.02932(16) 0.03194(16) 0.02064(14) 0.00195(11) 0.00843(12) 0.00379(12)
Zn2 0.02961(16) 0.02989(16) 0.02213(15) 0.00070(11) 0.00599(12) 0.00100(12)
Zn3 0.03308(17) 0.02963(16) 0.02171(15) -0.00081(11) 0.00903(12) -0.00154(12)
Zn4 0.02611(15) 0.03128(16) 0.02160(14) -0.00180(11) 0.00622(12) 0.00141(11)
Zn5 0.02645(16) 0.04107(18) 0.02466(16) -0.00239(13) 0.00380(12) 0.00145(13)
Zn6 0.02703(15) 0.03367(17) 0.02306(15) 0.00077(12) 0.00509(12) -0.00437(12)
Zn7 0.02785(15) 0.03217(16) 0.01986(14) 0.00125(11) 0.00782(12) 0.00396(12)
Zn8 0.03734(18) 0.03338(17) 0.02053(15) -0.00039(11) 0.01049(13) -0.00295(13)
O1 0.0283(7) 0.0295(7) 0.0209(6) 0.0002(5) 0.0076(5) 0.0023(5)
O2 0.0489(10) 0.0461(10) 0.0210(7) 0.0015(6) 0.0071(7) 0.0108(8)
O3 0.0333(8) 0.0429(9) 0.0249(7) 0.0027(6) 0.0039(6) 0.0020(7)
O4 0.0320(8) 0.0338(8) 0.0394(8) -0.0034(7) 0.0141(7) -0.0047(6)
O5 0.0420(9) 0.0468(9) 0.0318(8) -0.0115(7) 0.0159(7) -0.0148(7)
O6 0.0308(8) 0.0353(8) 0.0397(9) -0.0027(7) 0.0024(7) 0.0049(6)
O7 0.0289(8) 0.0382(8) 0.0316(8) -0.0017(6) 0.0011(6) 0.0068(6)
O8 0.0536(11) 0.0523(11) 0.0258(8) -0.0058(7) 0.0122(8) -0.0105(8)
O9 0.0566(11) 0.0390(9) 0.0241(8) 0.0000(6) 0.0035(7) -0.0037(8)
O10 0.0249(7) 0.0319(7) 0.0198(6) 0.0008(5) 0.0047(5) 0.0006(5)
O11 0.0377(9) 0.0387(9) 0.0374(9) 0.0034(7) 0.0163(7) 0.0000(7)
O12 0.0439(10) 0.0543(11) 0.0453(10) 0.0181(8) 0.0188(8) 0.0169(8)
O13 0.0504(10) 0.0510(11) 0.0377(9) 0.0143(8) 0.0161(8) 0.0193(8)
O14 0.0384(9) 0.0356(8) 0.0318(8) -0.0053(6) 0.0081(7) 0.0033(7)
O15 0.0365(9) 0.0326(8) 0.0501(10) -0.0045(7) 0.0192(8) -0.0014(7)
O16 0.0374(8) 0.0495(9) 0.0227(7) -0.0002(6) 0.0113(6) 0.0132(7)
O17 0.0583(11) 0.0363(9) 0.0549(11) 0.0009(8) 0.0352(10) 0.0050(8)
O18 0.0475(10) 0.0493(10) 0.0184(7) -0.0004(6) 0.0063(7) -0.0160(8)
O20 0.0463(10) 0.0495(10) 0.0201(7) -0.0033(7) 0.0073(7) -0.0175(8)
O21 0.0608(12) 0.0423(9) 0.0424(10) -0.0037(8) 0.0309(9) -0.0123(8)
O22 0.0355(8) 0.0559(10) 0.0285(8) -0.0011(7) 0.0137(7) -0.0115(7)
O23 0.0425(10) 0.0528(10) 0.0304(8) 0.0000(7) 0.0043(7) -0.0210(8)
O24 0.0447(10) 0.0501(11) 0.0437(10) -0.0094(8) 0.0214(8) -0.0153(8)
O25 0.0839(17) 0.0772(15) 0.0260(9) 0.0063(9) 0.0018(10) -0.0208(13)
O26 0.0482(12) 0.1063(19) 0.0310(9) -0.0065(11) 0.0055(9) -0.0048(12)
O27 0.0409(10) 0.0432(10) 0.0699(13) 0.0169(9) 0.0240(9) -0.0008(8)
O28 0.0415(10) 0.0568(11) 0.0377(9) 0.0128(8) 0.0083(8) -0.0111(8)
O29 0.117(3) 0.120(3) 0.103(3) -0.011(2) -0.003(2) -0.047(2)
O30 0.085(2) 0.159(4) 0.159(4) -0.090(3) 0.038(3) -0.033(2)
N1 0.0451(11) 0.0424(11) 0.0260(9) -0.0007(8) 0.0144(8) -0.0003(9)
N2 0.123(3) 0.062(2) 0.0558(19) -0.0075(14) 0.034(2) -0.037(2)
N3 0.110(3) 0.0567(18) 0.109(3) -0.0329(19) 0.052(2) -0.0013(18)
N4 0.0329(9) 0.0412(10) 0.0284(9) -0.0078(8) 0.0106(7) 0.0002(8)
N5 0.0461(12) 0.0431(11) 0.0361(10) 0.0026(9) 0.0213(9) -0.0014(9)
C1 0.0299(10) 0.0448(12) 0.0221(9) 0.0030(9) 0.0078(8) 0.0032(9)
C2 0.0324(11) 0.0455(13) 0.0224(10) 0.0018(9) 0.0064(8) -0.0014(9)
C3 0.0457(13) 0.0417(13) 0.0268(11) 0.0035(9) 0.0052(10) -0.0057(10)
C4 0.0524(15) 0.0456(14) 0.0262(11) -0.0023(10) 0.0048(10) -0.0118(11)
C5 0.0396(12) 0.0497(14) 0.0214(10) 0.0021(9) 0.0028(9) -0.0152(10)
C6 0.0489(14) 0.0430(13) 0.0255(11) 0.0067(9) 0.0045(10) -0.0056(11)
C7 0.0461(13) 0.0429(13) 0.0235(10) -0.0003(9) 0.0066(9) -0.0021(10)
C8 0.0422(13) 0.0503(14) 0.0223(10) 0.0029(9) 0.0023(9) -0.0145(11)
C9 0.0476(14) 0.0523(15) 0.0274(11) 0.0042(10) 0.0029(10) -0.0213(12)
C10 0.0456(14) 0.0542(15) 0.0277(11) 0.0036(10) 0.0010(10) -0.0218(12)
C11 0.0498(15) 0.0538(15) 0.0231(10) 0.0051(10) -0.0005(10) -0.0212(12)
C12 0.0397(12) 0.0448(13) 0.0237(10) 0.0027(9) 0.0044(9) -0.0145(10)
C13 0.0400(12) 0.0480(13) 0.0241(10) 0.0006(9) 0.0005(9) -0.0178(11)
C14 0.0334(11) 0.0435(12) 0.0241(10) 0.0028(9) 0.0046(8) -0.0091(9)
C15 0.0554(15) 0.0430(13) 0.0259(11) -0.0023(9) 0.0099(10) -0.0137(11)
C16 0.0456(13) 0.0447(13) 0.0267(10) -0.0003(9) 0.0123(10) -0.0081(10)
C17 0.0313(10) 0.0407(12) 0.0263(10) 0.0017(9) 0.0107(8) -0.0027(9)
C18 0.0407(12) 0.0418(12) 0.0301(11) -0.0041(9) 0.0144(9) -0.0118(10)
C19 0.0407(12) 0.0483(13) 0.0241(10) -0.0027(9) 0.0113(9) -0.0135(10)
C20 0.0314(11) 0.0423(12) 0.0293(10) 0.0019(9) 0.0130(9) -0.0017(9)
C21 0.0479(14) 0.0536(15) 0.0284(11) 0.0027(10) 0.0034(10) -0.0233(12)
C22 0.0444(14) 0.0563(16) 0.0333(12) 0.0065(11) 0.0006(11) -0.0176(12)
C23 0.0429(14) 0.0503(15) 0.0409(13) 0.0030(11) 0.0068(11) -0.0162(12)
C24 0.0425(13) 0.0551(15) 0.0259(10) -0.0018(10) 0.0077(10) -0.0209(11)
C25 0.0535(16) 0.0602(17) 0.0333(13) 0.0086(12) -0.0072(12) -0.0246(14)
C26 0.0618(18) 0.0529(16) 0.0395(14) 0.0096(12) -0.0096(13) -0.0283(14)
C27 0.0417(13) 0.0520(15) 0.0272(11) -0.0033(10) 0.0126(10) -0.0187(11)
C28 0.0276(10) 0.0355(11) 0.0251(9) 0.0027(8) 0.0073(8) 0.0047(8)
C29 0.0308(10) 0.0384(11) 0.0224(9) 0.0013(8) 0.0042(8) 0.0070(9)
C30 0.0326(11) 0.0402(12) 0.0280(10) -0.0048(9) 0.0024(9) 0.0054(9)
C31 0.0389(12) 0.0392(12) 0.0301(11) -0.0027(9) 0.0044(9) 0.0092(10)
C32 0.0348(11) 0.0430(12) 0.0210(9) 0.0009(8) 0.0058(8) 0.0111(9)
C33 0.0345(12) 0.0451(13) 0.0328(11) -0.0033(10) -0.0018(9) 0.0062(10)
C34 0.0383(12) 0.0375(12) 0.0329(11) -0.0022(9) 0.0010(10) 0.0064(10)
C35 0.0352(11) 0.0428(12) 0.0223(10) 0.0002(9) 0.0061(8) 0.0103(9)
C36 0.0370(11) 0.0455(13) 0.0197(9) 0.0004(8) 0.0070(8) 0.0100(10)
C37 0.0332(11) 0.0435(12) 0.0201(9) 0.0004(8) 0.0069(8) 0.0097(9)
C38 0.0342(11) 0.0435(12) 0.0213(10) 0.0020(8) 0.0065(8) 0.0107(9)
C39 0.0370(11) 0.0418(12) 0.0173(9) 0.0007(8) 0.0066(8) 0.0086(9)
C40 0.0357(11) 0.0430(12) 0.0212(10) -0.0017(8) 0.0075(8) 0.0100(9)
C41 0.0346(11) 0.0430(12) 0.0180(9) 0.0006(8) 0.0061(8) 0.0071(9)
C42 0.0391(12) 0.0369(11) 0.0234(10) -0.0031(8) 0.0068(9) 0.0040(9)
C43 0.0366(11) 0.0365(11) 0.0220(10) 0.0032(8) 0.0062(8) 0.0021(9)
C44 0.0316(10) 0.0413(12) 0.0184(9) 0.0007(8) 0.0063(8) -0.0022(9)
C45 0.0458(13) 0.0409(12) 0.0231(10) -0.0005(9) 0.0068(9) -0.0069(10)
C46 0.0476(13) 0.0403(12) 0.0223(10) 0.0037(9) 0.0096(9) -0.0018(10)
C47 0.0315(10) 0.0396(11) 0.0195(9) -0.0003(8) 0.0053(8) -0.0030(9)
C48 0.0315(10) 0.0435(12) 0.0219(9) -0.0008(8) 0.0071(8) 0.0085(9)
C49 0.0435(13) 0.0440(13) 0.0270(10) 0.0011(9) 0.0167(10) 0.0072(10)
C50 0.0428(12) 0.0370(11) 0.0308(11) 0.0009(9) 0.0165(10) 0.0046(9)
C51 0.0281(10) 0.0384(11) 0.0224(9) -0.0031(8) 0.0073(8) 0.0023(8)
C52 0.0361(11) 0.0433(12) 0.0215(9) 0.0012(8) 0.0110(8) 0.0064(9)
C53 0.0410(12) 0.0402(12) 0.0233(10) 0.0029(8) 0.0107(9) 0.0100(10)
C54 0.0267(10) 0.0392(11) 0.0262(10) -0.0058(8) 0.0070(8) -0.0010(8)
C55 0.0401(12) 0.0396(12) 0.0249(10) -0.0012(9) 0.0073(9) 0.0039(10)
C56 0.0413(12) 0.0437(13) 0.0250(10) -0.0020(9) 0.0078(9) 0.0031(10)
C57 0.0534(17) 0.085(2) 0.0319(13) -0.0056(13) 0.0139(12) -0.0123(16)
C58 0.0480(16) 0.093(2) 0.0336(14) -0.0077(14) 0.0092(12) -0.0084(16)
C59 0.0414(13) 0.0574(15) 0.0217(10) -0.0044(10) 0.0061(9) 0.0108(11)
C60 0.0479(14) 0.0532(15) 0.0329(12) 0.0014(11) 0.0141(11) 0.0059(12)
C61 0.0431(13) 0.0507(14) 0.0314(12) -0.0025(10) 0.0075(10) 0.0019(11)
C62 0.0416(13) 0.0560(15) 0.0228(10) -0.0034(10) 0.0072(9) 0.0099(11)
C63 0.0380(12) 0.0581(15) 0.0246(11) -0.0024(10) 0.0044(9) 0.0136(11)
C64 0.0366(12) 0.0548(14) 0.0248(10) -0.0032(10) 0.0074(9) 0.0100(11)
C65 0.0414(13) 0.0571(15) 0.0237(10) 0.0006(10) 0.0062(9) 0.0135(11)
C66 0.0419(13) 0.0584(16) 0.0283(11) 0.0007(10) 0.0090(10) 0.0167(12)
C67 0.0470(14) 0.0600(16) 0.0291(12) -0.0014(11) 0.0118(10) 0.0184(12)
C68 0.0342(11) 0.0479(13) 0.0232(10) -0.0033(9) 0.0050(9) 0.0069(10)
C69 0.0347(12) 0.0472(13) 0.0274(10) -0.0069(9) 0.0039(9) 0.0033(10)
C70 0.0300(11) 0.0425(12) 0.0335(11) -0.0034(9) 0.0081(9) 0.0008(9)
C71 0.0356(11) 0.0335(11) 0.0278(10) -0.0008(8) 0.0108(9) 0.0007(9)
C72 0.0340(12) 0.0471(13) 0.0318(11) -0.0085(10) 0.0050(9) 0.0018(10)
C73 0.0305(11) 0.0554(15) 0.0343(12) -0.0078(11) 0.0044(9) 0.0070(10)
C74 0.0371(11) 0.0302(10) 0.0319(11) 0.0022(8) 0.0127(9) 0.0022(9)
C75 0.0452(14) 0.0546(15) 0.0314(12) 0.0044(11) 0.0103(10) 0.0178(12)
C76 0.0522(16) 0.0687(19) 0.0355(13) 0.0177(13) 0.0165(12) 0.0222(14)
C77 0.0504(16) 0.0660(18) 0.0420(14) 0.0182(13) 0.0216(12) 0.0199(14)
C78 0.0450(14) 0.0471(14) 0.0381(13) 0.0094(11) 0.0136(11) 0.0143(11)
C79 0.0483(15) 0.0591(16) 0.0384(13) 0.0181(12) 0.0183(11) 0.0195(13)
C80 0.0473(15) 0.0659(18) 0.0389(13) 0.0146(12) 0.0194(12) 0.0194(13)
C81 0.0412(13) 0.0388(12) 0.0385(12) 0.0088(10) 0.0129(10) 0.0088(10)
C82 0.0308(10) 0.0349(11) 0.0254(10) 0.0006(8) 0.0063(8) -0.0043(8)
C83 0.0305(10) 0.0436(12) 0.0245(10) -0.0046(9) 0.0069(8) -0.0072(9)
C84 0.0357(12) 0.0649(17) 0.0381(13) -0.0179(12) 0.0170(10) -0.0159(12)
C85 0.0452(14) 0.0684(18) 0.0377(13) -0.0217(13) 0.0181(11) -0.0201(13)
C86 0.0382(12) 0.0529(14) 0.0259(10) -0.0050(10) 0.0075(9) -0.0154(11)
C87 0.0349(12) 0.0657(17) 0.0351(12) -0.0092(11) 0.0154(10) -0.0157(11)
C88 0.0412(13) 0.0562(15) 0.0317(11) -0.0123(10) 0.0171(10) -0.0156(11)
C89 0.0388(13) 0.0611(16) 0.0264(11) -0.0028(10) 0.0066(10) -0.0188(12)
C90 0.0480(15) 0.0655(17) 0.0278(12) -0.0008(11) 0.0089(11) -0.0255(13)
C91 0.0529(16) 0.0724(19) 0.0260(12) 0.0003(12) 0.0053(11) -0.0294(14)
C92 0.0515(16) 0.0715(19) 0.0305(12) 0.0009(12) 0.0039(11) -0.0318(14)
C93 0.0448(14) 0.0624(17) 0.0292(12) 0.0018(11) 0.0069(10) -0.0217(12)
C94 0.0407(13) 0.0635(17) 0.0253(11) 0.0002(10) 0.0052(10) -0.0182(12)
C95 0.0570(17) 0.089(2) 0.0257(12) -0.0022(13) 0.0048(12) -0.0364(17)
C96 0.0575(17) 0.0681(19) 0.0355(13) -0.0007(13) 0.0072(12) -0.0242(15)
C97 0.0520(16) 0.073(2) 0.0335(13) -0.0048(13) 0.0055(12) -0.0201(15)
C98 0.0537(17) 0.076(2) 0.0299(13) 0.0021(13) 0.0041(12) -0.0139(15)
C99 0.081(2) 0.096(3) 0.0348(15) 0.0095(16) 0.0065(15) -0.034(2)
C100 0.079(2) 0.094(3) 0.0361(15) 0.0026(16) 0.0010(15) -0.038(2)
C101 0.0521(16) 0.0670(19) 0.0319(13) -0.0067(13) 0.0056(12) 0.0027(14)
C102 0.0430(13) 0.0549(15) 0.0302(11) 0.0043(11) 0.0051(10) -0.0182(12)
C103 0.0428(14) 0.0581(16) 0.0351(12) 0.0110(11) 0.0020(11) -0.0173(12)
C104 0.0380(13) 0.0495(14) 0.0444(14) 0.0109(11) 0.0070(11) -0.0101(11)
C105 0.0388(12) 0.0412(12) 0.0357(12) 0.0038(10) 0.0097(10) -0.0091(10)
C106 0.0390(13) 0.0623(17) 0.0363(13) 0.0133(12) 0.0053(10) -0.0104(12)
C107 0.0384(13) 0.0693(18) 0.0381(13) 0.0101(13) 0.0071(11) -0.0159(13)
C108 0.0398(12) 0.0358(11) 0.0358(12) 0.0021(9) 0.0129(10) -0.0059(9)
C109 0.0541(15) 0.0458(14) 0.0351(12) -0.0043(10) 0.0160(11) -0.0090(12)
C110 0.072(2) 0.0523(16) 0.0343(13) -0.0090(12) 0.0134(13) -0.0120(14)
C111 0.084(2) 0.0555(17) 0.0302(13) -0.0024(11) 0.0206(14) -0.0078(15)
C112 0.080(2) 0.0517(16) 0.0368(14) -0.0028(12) 0.0241(14) -0.0157(15)
C113 0.0682(18) 0.0485(15) 0.0351(13) -0.0079(11) 0.0222(13) -0.0181(13)
C114 0.186(6) 0.080(3) 0.0478(19) -0.0135(18) 0.049(3) -0.070(3)
C115 0.110(4) 0.081(3) 0.059(2) -0.004(2) 0.013(2) -0.045(3)
C116 0.089(3) 0.068(2) 0.085(3) -0.013(2) 0.013(2) -0.018(2)
C117 0.097(3) 0.065(2) 0.080(3) -0.022(2) 0.015(2) 0.003(2)
C118 0.075(3) 0.076(3) 0.092(3) -0.032(2) 0.012(2) 0.005(2)
C119 0.118(4) 0.109(4) 0.125(5) -0.063(4) -0.014(4) 0.050(3)
C120 0.092(3) 0.133(5) 0.128(5) -0.082(4) -0.010(3) 0.036(3)
C121 0.069(2) 0.077(3) 0.108(3) -0.042(2) 0.030(2) -0.002(2)
C122 0.078(3) 0.062(2) 0.130(4) -0.034(3) 0.027(3) 0.004(2)
C123 0.071(2) 0.063(2) 0.111(4) -0.027(2) 0.011(2) 0.0018(19)
C124 0.088(4) 0.080(3) 0.194(7) -0.043(4) -0.020(4) 0.016(3)
C125 0.092(4) 0.085(3) 0.172(6) -0.038(4) -0.033(4) 0.004(3)
C126 0.080(3) 0.077(3) 0.106(3) -0.040(2) 0.039(3) -0.014(2)
C127 0.143(5) 0.053(2) 0.089(3) -0.023(2) 0.040(3) 0.010(2)
C128 0.069(2) 0.0512(17) 0.0622(19) -0.0197(14) 0.0264(16) 0.0010(15)
C129 0.084(2) 0.069(2) 0.0568(19) -0.0280(17) 0.0342(18) -0.0044(18)
C130 0.068(2) 0.075(2) 0.0408(15) -0.0135(14) 0.0264(14) -0.0068(16)
C131 0.0454(14) 0.0587(16) 0.0346(12) -0.0051(11) 0.0162(11) -0.0028(12)
C132 0.0440(14) 0.0435(13) 0.0422(13) -0.0085(11) 0.0140(11) 0.0004(11)
C133 0.0391(12) 0.0356(11) 0.0304(11) 0.0008(9) 0.0140(9) 0.0003(9)
C134 0.0528(16) 0.0591(17) 0.0581(17) -0.0011(14) 0.0296(14) -0.0115(13)
C135 0.0687(19) 0.0593(17) 0.0401(14) 0.0172(13) 0.0237(14) 0.0100(15)

loop_
_atom_type_symbol
_atom_type_description
_atom_type_scat_dispersion_real
_atom_type_scat_dispersion_imag
_atom_type_scat_source
C C 0.0137 0.0070 'International Tables Vol C Tables 4.2.6.8 and 6.1.1.4'
H H 0.0000 0.0000 'International Tables Vol C Tables 4.2.6.8 and 6.1.1.4'
N N 0.0247 0.0136 'International Tables Vol C Tables 4.2.6.8 and 6.1.1.4'
O O 0.0389 0.0240 'International Tables Vol C Tables 4.2.6.8 and 6.1.1.4'
Zn Zn -2.7473 0.5279 'International Tables Vol C Tables 4.2.6.8 and 6.1.1.4'

loop_
_geom_angle_atom_site_label_1
_geom_angle_atom_site_label_2
_geom_angle_atom_site_label_3
_geom_angle
_geom_angle_site_symmetry_1
_geom_angle_site_symmetry_3
_geom_angle_publ_flag
Zn2 Zn1 Zn3 59.097(10) . . ?
O1 Zn1 Zn2 36.19(4) . . ?
O1 Zn1 Zn3 35.81(4) . . ?
O1 Zn1 O15 108.65(7) . 4_556 ?
O1 Zn1 O22 112.00(7) . 4 ?
O2 Zn1 Zn2 138.15(6) . . ?
O2 Zn1 Zn3 131.68(6) . . ?
O2 Zn1 O1 122.68(7) . . ?
O2 Zn1 O15 102.93(8) . 4_556 ?
O2 Zn1 O22 106.48(8) . 4 ?
O15 Zn1 Zn2 72.85(5) 4_556 . ?
O15 Zn1 Zn3 123.99(5) 4_556 . ?
O22 Zn1 Zn2 115.19(5) 4 . ?
O22 Zn1 Zn3 76.78(5) 4 . ?
O22 Zn1 O15 101.82(8) 4 4_556 ?
Zn3 Zn2 Zn1 60.734(10) . . ?
O1 Zn2 Zn1 35.99(4) . . ?
O1 Zn2 Zn3 37.19(4) . . ?
O1 Zn2 O6 115.23(7) . . ?
O1 Zn2 O8 109.20(7) . . ?
O1 Zn2 O14 113.56(7) . 4_556 ?
O6 Zn2 Zn1 141.77(5) . . ?
O6 Zn2 Zn3 114.57(6) . . ?
O6 Zn2 O8 100.97(8) . . ?
O6 Zn2 O14 105.50(8) . 4_556 ?
O8 Zn2 Zn1 111.99(6) . . ?
O8 Zn2 Zn3 73.15(6) . . ?
O14 Zn2 Zn1 80.31(5) 4_556 . ?
O14 Zn2 Zn3 138.04(5) 4_556 . ?
O14 Zn2 O8 111.69(8) 4_556 . ?
Zn2 Zn3 Zn1 60.169(10) . . ?
O1 Zn3 Zn1 35.57(4) . . ?
O1 Zn3 Zn2 37.14(4) . . ?
O1 Zn3 O9 112.86(8) . . ?
O1 Zn3 O21 108.14(7) . 4 ?
O5 Zn3 Zn1 114.94(6) . . ?
O5 Zn3 Zn2 144.62(5) . . ?
O5 Zn3 O1 116.57(7) . . ?
O5 Zn3 O9 113.58(8) . . ?
O5 Zn3 O21 107.94(9) . 4 ?
O9 Zn3 Zn1 131.07(6) . . ?
O9 Zn3 Zn2 76.70(6) . . ?
O9 Zn3 O21 95.32(8) . 4 ?
O21 Zn3 Zn1 75.75(5) 4 . ?
O21 Zn3 Zn2 104.42(6) 4 . ?
O1 Zn4 O3 93.27(6) . . ?
O1 Zn4 O4 92.74(6) . . ?
O1 Zn4 O7 94.17(6) . . ?
O1 Zn4 O11 88.70(6) . . ?
O1 Zn4 N4 178.57(7) . 3_666 ?
O4 Zn4 O3 90.54(6) . . ?
O4 Zn4 O11 174.72(7) . . ?
O7 Zn4 O3 172.56(7) . . ?
O7 Zn4 O4 89.01(7) . . ?
O7 Zn4 O11 95.96(7) . . ?
O11 Zn4 O3 84.30(7) . . ?
N4 Zn4 O3 85.32(7) 3_666 . ?
N4 Zn4 O4 87.06(7) 3_666 . ?
N4 Zn4 O7 87.24(7) 3_666 . ?
N4 Zn4 O11 91.38(7) 3_666 . ?
O10 Zn5 Zn7 36.62(4) 4_666 4_666 ?
O10 Zn5 O24 98.58(7) 4_666 . ?
O10 Zn5 O25 132.46(10) 4_666 . ?
O10 Zn5 O26 97.19(7) 4_666 . ?
O10 Zn5 O28 111.34(7) 4_666 4_566 ?
O10 Zn5 C101 117.22(9) 4_666 . ?
O24 Zn5 Zn7 112.26(6) . 4_666 ?
O24 Zn5 O26 158.18(8) . . ?
O24 Zn5 C101 129.04(10) . . ?
O25 Zn5 Zn7 146.86(8) . 4_666 ?
O25 Zn5 O24 99.77(9) . . ?
O25 Zn5 O26 58.40(9) . . ?
O25 Zn5 O28 110.14(10) . 4_566 ?
O25 Zn5 C101 29.27(10) . . ?
O26 Zn5 Zn7 89.33(5) . 4_666 ?
O26 Zn5 C101 29.13(9) . . ?
O28 Zn5 Zn7 76.15(6) 4_566 4_666 ?
O28 Zn5 O24 95.23(9) 4_566 . ?
O28 Zn5 O26 92.98(9) 4_566 . ?
O28 Zn5 C101 103.12(10) 4_566 . ?
C101 Zn5 Zn7 118.15(8) . 4_666 ?
Zn8 Zn6 Zn7 62.987(10) 4_666 4_666 ?
O10 Zn6 Zn7 35.58(4) 4_666 4_666 ?
O10 Zn6 Zn8 37.57(4) 4_666 4_666 ?
O10 Zn6 O12 110.90(7) 4_666 1_656 ?
O10 Zn6 O20 109.46(7) 4_666 1_656 ?
O12 Zn6 Zn7 109.46(6) 1_656 4_666 ?
O12 Zn6 Zn8 77.27(6) 1_656 4_666 ?
O12 Zn6 O20 100.93(9) 1_656 1_656 ?
O20 Zn6 Zn7 75.14(5) 1_656 4_666 ?
O20 Zn6 Zn8 133.96(5) 1_656 4_666 ?
O23 Zn6 Zn7 141.66(6) . 4_666 ?
O23 Zn6 Zn8 117.67(5) . 4_666 ?
O23 Zn6 O10 119.42(7) . 4_666 ?
O23 Zn6 O12 107.68(9) . 1_656 ?
O23 Zn6 O20 106.80(8) . 1_656 ?
Zn5 Zn7 Zn6 60.944(10) 4_465 4_465 ?
O10 Zn7 Zn5 37.18(4) . 4_465 ?
O10 Zn7 Zn6 36.11(4) . 4_465 ?
O10 Zn7 O16 115.63(7) . . ?
O10 Zn7 O18 110.67(7) . 4_566 ?
O10 Zn7 O27 114.22(7) . 1_455 ?
O16 Zn7 Zn5 121.97(5) . 4_465 ?
O16 Zn7 Zn6 135.84(6) . 4_465 ?
O16 Zn7 O18 110.89(7) . 4_566 ?
O16 Zn7 O27 107.08(9) . 1_455 ?
O18 Zn7 Zn5 126.12(5) 4_566 4_465 ?
O18 Zn7 Zn6 74.78(5) 4_566 4_465 ?
O27 Zn7 Zn5 78.16(6) 1_455 4_465 ?
O27 Zn7 Zn6 115.84(6) 1_455 4_465 ?
O27 Zn7 O18 96.75(9) 1_455 4_566 ?
O10 Zn8 Zn6 37.45(4) . 4_465 ?
O10 Zn8 O13 109.73(7) . 4_566 ?
O10 Zn8 O17 98.06(7) . . ?
O10 Zn8 N1 144.92(8) . . ?
O10 Zn8 O19A 83.83(13) . . ?
O10 Zn8 O19B 78.45(14) . . ?
O13 Zn8 Zn6 77.59(6) 4_566 4_465 ?
O13 Zn8 O17 97.53(9) 4_566 . ?
O13 Zn8 N1 102.45(8) 4_566 . ?
O13 Zn8 O19A 86.43(14) 4_566 . ?
O13 Zn8 O19B 101.51(15) 4_566 . ?
O17 Zn8 Zn6 121.72(6) . 4_465 ?
O17 Zn8 O19A 174.70(13) . . ?
O17 Zn8 O19B 160.71(15) . . ?
N1 Zn8 Zn6 147.12(6) . 4_465 ?
N1 Zn8 O17 91.06(8) . . ?
N1 Zn8 O19A 84.62(13) . . ?
N1 Zn8 O19B 81.87(15) . . ?
O19A Zn8 Zn6 62.50(12) . 4_465 ?
Zn1 O1 Zn2 107.82(7) . . ?
Zn1 O1 Zn3 108.62(7) . . ?
Zn1 O1 Zn4 109.50(7) . . ?
Zn2 O1 Zn3 105.68(7) . . ?
Zn2 O1 Zn4 110.45(7) . . ?
Zn3 O1 Zn4 114.52(7) . . ?
C1 O2 Zn1 117.89(15) . . ?
C1 O3 Zn4 132.40(15) . . ?
C82 O4 Zn4 136.72(16) . . ?
C82 O5 Zn3 116.45(15) . . ?
C28 O6 Zn2 121.19(14) . . ?
C28 O7 Zn4 137.36(15) . . ?
C55 O8 Zn2 125.99(16) . . ?
C55 O9 Zn3 121.60(16) . . ?
Zn5 O10 Zn6 108.48(7) 4_465 4_465 ?
Zn5 O10 Zn8 114.37(7) 4_465 . ?
Zn6 O10 Zn8 104.98(7) 4_465 . ?
Zn7 O10 Zn5 106.19(7) . 4_465 ?
Zn7 O10 Zn6 108.30(7) . 4_465 ?
Zn7 O10 Zn8 114.29(7) . . ?
C133 O11 Zn4 131.34(16) . . ?
C81 O12 Zn6 129.35(16) . 1_454 ?
C81 O13 Zn8 128.31(18) . 4_565 ?
C74 O14 Zn2 123.07(15) . 4 ?
C74 O15 Zn1 127.71(15) . 4 ?
C54 O16 Zn7 120.99(15) . . ?
C54 O17 Zn8 140.58(16) . . ?
C47 O18 Zn7 126.59(15) . 4_565 ?
C47 O20 Zn6 126.69(15) . 1_454 ?
C20 O21 Zn3 129.28(16) . 4_556 ?
C20 O22 Zn1 124.90(15) . 4_556 ?
C27 O23 Zn6 112.07(16) . . ?
C27 O24 Zn5 129.66(17) . . ?
C101 O25 Zn5 100.48(19) . . ?
C101 O26 Zn5 80.4(2) . . ?
C108 O27 Zn7 127.56(17) . 1_655 ?
C108 O28 Zn5 130.30(17) . 4_565 ?
C109 N1 Zn8 120.60(18) . . ?
C113 N1 Zn8 120.80(17) . . ?
C113 N1 C109 118.3(2) . . ?
C114 N2 H2 120.1 . . ?
C115 N2 H2 120.1 . . ?
C115 N2 C114 119.9(5) . . ?
C126 N3 H3 120.0 . . ?
C126 N3 C127 120.1(5) . . ?
C127 N3 H3 120.0 . . ?
C131 N4 Zn4 121.79(18) . 3_666 ?
C131 N4 C132 117.7(2) . . ?
C132 N4 Zn4 120.30(17) . 3_666 ?
C133 N5 C134 121.6(2) . . ?
C133 N5 C135 121.2(2) . . ?
C135 N5 C134 117.2(2) . . ?
O2 C1 C2 115.0(2) . . ?
O3 C1 O2 125.1(2) . . ?
O3 C1 C2 119.9(2) . . ?
C3 C2 C1 121.1(2) . . ?
C7 C2 C1 119.6(2) . . ?
C7 C2 C3 119.3(2) . . ?
C2 C3 H3A 119.8 . . ?
C4 C3 C2 120.4(2) . . ?
C4 C3 H3A 119.8 . . ?
C3 C4 H4 119.7 . . ?
C3 C4 C5 120.6(2) . . ?
C5 C4 H4 119.7 . . ?
C4 C5 C8 121.1(2) . . ?
C6 C5 C4 118.8(2) . . ?
C6 C5 C8 120.1(2) . . ?
C5 C6 H6 119.6 . . ?
C5 C6 C7 120.8(2) . . ?
C7 C6 H6 119.6 . . ?
C2 C7 C6 120.1(2) . . ?
C2 C7 H7 120.0 . . ?
C6 C7 H7 120.0 . . ?
C9 C8 C5 121.1(2) . . ?
C13 C8 C5 119.7(2) . . ?
C13 C8 C9 119.2(2) . . ?
C8 C9 H9 119.7 . . ?
C10 C9 C8 120.6(2) . . ?
C10 C9 H9 119.7 . . ?
C9 C10 C11 119.0(2) . . ?
C9 C10 C21 121.7(2) . . ?
C11 C10 C21 119.3(2) . . ?
C10 C11 H11 119.4 . . ?
C12 C11 C10 121.2(2) . . ?
C12 C11 H11 119.4 . . ?
C11 C12 C13 118.9(2) . . ?
C11 C12 C14 119.4(2) . . ?
C13 C12 C14 121.7(2) . . ?
C8 C13 C12 121.1(2) . . ?
C8 C13 H13 119.5 . . ?
C12 C13 H13 119.5 . . ?
C15 C14 C12 120.8(2) . . ?
C19 C14 C12 120.7(2) . . ?
C19 C14 C15 118.5(2) . . ?
C14 C15 H15 119.4 . . ?
C16 C15 C14 121.2(2) . . ?
C16 C15 H15 119.4 . . ?
C15 C16 H16 119.9 . . ?
C17 C16 C15 120.2(2) . . ?
C17 C16 H16 119.9 . . ?
C16 C17 C18 119.2(2) . . ?
C16 C17 C20 120.8(2) . . ?
C18 C17 C20 119.9(2) . . ?
C17 C18 H18 119.6 . . ?
C19 C18 C17 120.7(2) . . ?
C19 C18 H18 119.6 . . ?
C14 C19 H19 119.9 . . ?
C18 C19 C14 120.2(2) . . ?
C18 C19 H19 119.9 . . ?
O21 C20 O22 125.4(2) . . ?
O21 C20 C17 117.5(2) . . ?
O22 C20 C17 117.1(2) . . ?
C22 C21 C10 120.7(2) . . ?
C22 C21 C26 119.0(2) . . ?
C26 C21 C10 120.3(3) . . ?
C21 C22 H22 119.8 . . ?
C23 C22 C21 120.3(3) . . ?
C23 C22 H22 119.8 . . ?
C22 C23 H23 119.8 . . ?
C22 C23 C24 120.4(3) . . ?
C24 C23 H23 119.8 . . ?
C23 C24 C27 118.9(2) . . ?
C25 C24 C23 119.9(2) . . ?
C25 C24 C27 120.9(2) . . ?
C24 C25 H25 120.0 . . ?
C24 C25 C26 120.0(3) . . ?
C26 C25 H25 120.0 . . ?
C21 C26 H26 119.8 . . ?
C25 C26 C21 120.4(3) . . ?
C25 C26 H26 119.8 . . ?
O23 C27 C24 117.4(2) . . ?
O24 C27 O23 124.2(2) . . ?
O24 C27 C24 118.3(2) . . ?
O6 C28 C29 116.00(19) . . ?
O7 C28 O6 125.6(2) . . ?
O7 C28 C29 118.4(2) . . ?
C30 C29 C28 120.3(2) . . ?
C30 C29 C34 119.4(2) . . ?
C34 C29 C28 120.3(2) . . ?
C29 C30 H30 119.7 . . ?
C29 C30 C31 120.6(2) . . ?
C31 C30 H30 119.7 . . ?
C30 C31 H31 120.0 . . ?
C30 C31 C32 120.0(2) . . ?
C32 C31 H31 120.0 . . ?
C31 C32 C35 119.8(2) . . ?
C33 C32 C31 119.1(2) . . ?
C33 C32 C35 121.1(2) . . ?
C32 C33 H33 119.6 . . ?
C32 C33 C34 120.8(2) . . ?
C34 C33 H33 119.6 . . ?
C29 C34 H34 119.9 . . ?
C33 C34 C29 120.1(2) . . ?
C33 C34 H34 119.9 . . ?
C36 C35 C32 120.8(2) . . ?
C36 C35 C40 119.2(2) . . ?
C40 C35 C32 120.0(2) . . ?
C35 C36 H36 119.6 . . ?
C35 C36 C37 120.7(2) . . ?
C37 C36 H36 119.6 . . ?
C36 C37 C48 120.64(19) . . ?
C38 C37 C36 119.3(2) . . ?
C38 C37 C48 120.1(2) . . ?
C37 C38 H38 119.8 . . ?
C39 C38 C37 120.5(2) . . ?
C39 C38 H38 119.8 . . ?
C38 C39 C40 119.59(19) . . ?
C38 C39 C41 121.0(2) . . ?
C40 C39 C41 119.3(2) . . ?
C35 C40 H40 119.7 . . ?
C39 C40 C35 120.6(2) . . ?
C39 C40 H40 119.7 . . ?
C42 C41 C39 120.3(2) . . ?
C42 C41 C46 119.3(2) . . ?
C46 C41 C39 120.3(2) . . ?
C41 C42 H42 119.8 . . ?
C43 C42 C41 120.4(2) . . ?
C43 C42 H42 119.8 . . ?
C42 C43 H43 120.0 . . ?
C44 C43 C42 120.0(2) . . ?
C44 C43 H43 120.0 . . ?
C43 C44 C45 120.2(2) . . ?
C43 C44 C47 120.1(2) . . ?
C45 C44 C47 119.7(2) . . ?
C44 C45 H45 120.1 . . ?
C46 C45 C44 119.9(2) . . ?
C46 C45 H45 120.1 . . ?
C41 C46 H46 119.9 . . ?
C45 C46 C41 120.2(2) . . ?
C45 C46 H46 119.9 . . ?
O18 C47 O20 125.6(2) . . ?
O18 C47 C44 116.87(19) . . ?
O20 C47 C44 117.5(2) . . ?
C49 C48 C37 120.6(2) . . ?
C49 C48 C53 119.4(2) . . ?
C53 C48 C37 119.9(2) . . ?
C48 C49 H49 119.7 . . ?
C48 C49 C50 120.6(2) . . ?
C50 C49 H49 119.7 . . ?
C49 C50 H50 120.1 . . ?
C51 C50 C49 119.9(2) . . ?
C51 C50 H50 120.1 . . ?
C50 C51 C52 119.8(2) . . ?
C50 C51 C54 119.1(2) . . ?
C52 C51 C54 121.0(2) . . ?
C51 C52 H52 119.8 . . ?
C53 C52 C51 120.3(2) . . ?
C53 C52 H52 119.8 . . ?
C48 C53 H53 120.0 . . ?
C52 C53 C48 120.0(2) . . ?
C52 C53 H53 120.0 . . ?
O16 C54 C51 116.3(2) . . ?
O17 C54 O16 125.7(2) . . ?
O17 C54 C51 118.0(2) . . ?
O8 C55 C56 117.5(2) . . ?
O9 C55 O8 125.3(2) . . ?
O9 C55 C56 117.1(2) . . ?
C57 C56 C55 119.9(2) . . ?
C57 C56 C61 119.2(2) . . ?
C61 C56 C55 120.9(2) . . ?
C56 C57 H57 119.8 . . ?
C58 C57 C56 120.3(3) . . ?
C58 C57 H57 119.8 . . ?
C57 C58 H58 119.6 . . ?
C57 C58 C59 120.8(3) . . ?
C59 C58 H58 119.6 . . ?
C58 C59 C60 119.7(2) . . ?
C58 C59 C62 119.1(3) . . ?
C60 C59 C62 121.2(2) . . ?
C59 C60 H60 120.4 . . ?
C61 C60 C59 119.2(3) . . ?
C61 C60 H60 120.4 . . ?
C56 C61 H61 119.7 . . ?
C60 C61 C56 120.6(3) . . ?
C60 C61 H61 119.7 . . ?
C63 C62 C59 121.9(2) . . ?
C63 C62 C67 119.2(2) . . ?
C67 C62 C59 118.7(2) . . ?
C62 C63 H63 119.6 . . ?
C62 C63 C64 120.7(2) . . ?
C64 C63 H63 119.6 . . ?
C63 C64 C68 121.6(2) . . ?
C65 C64 C63 118.8(2) . . ?
C65 C64 C68 119.3(2) . . ?
C64 C65 H65 119.1 . . ?
C64 C65 C66 121.8(2) . . ?
C66 C65 H65 119.1 . . ?
C65 C66 C67 118.3(2) . . ?
C65 C66 C75 120.6(2) . . ?
C67 C66 C75 121.0(2) . . ?
C62 C67 C66 121.1(2) . . ?
C62 C67 H67 119.5 . . ?
C66 C67 H67 119.5 . . ?
C69 C68 C64 121.7(2) . . ?
C69 C68 C73 118.2(2) . . ?
C73 C68 C64 120.1(2) . . ?
C68 C69 H69 119.5 . . ?
C70 C69 C68 121.1(2) . . ?
C70 C69 H69 119.5 . . ?
C69 C70 H70 120.0 . . ?
C69 C70 C71 120.0(2) . . ?
C71 C70 H70 120.0 . . ?
C70 C71 C72 119.2(2) . . ?
C70 C71 C74 120.1(2) . . ?
C72 C71 C74 120.6(2) . . ?
C71 C72 H72 119.8 . . ?
C73 C72 C71 120.5(2) . . ?
C73 C72 H72 119.8 . . ?
C68 C73 H73 119.5 . . ?
C72 C73 C68 121.0(2) . . ?
C72 C73 H73 119.5 . . ?
O14 C74 C71 117.2(2) . . ?
O15 C74 O14 125.2(2) . . ?
O15 C74 C71 117.6(2) . . ?
C76 C75 C66 120.0(2) . . ?
C80 C75 C66 120.6(3) . . ?
C80 C75 C76 119.3(2) . . ?
C75 C76 H76 119.7 . . ?
C77 C76 C75 120.6(3) . . ?
C77 C76 H76 119.7 . . ?
C76 C77 H77 120.0 . . ?
C76 C77 C78 120.0(3) . . ?
C78 C77 H77 120.0 . . ?
C77 C78 C79 119.3(2) . . ?
C77 C78 C81 120.2(3) . . ?
C79 C78 C81 120.5(2) . . ?
C78 C79 H79 119.8 . . ?
C80 C79 C78 120.3(2) . . ?
C80 C79 H79 119.8 . . ?
C75 C80 H80 119.8 . . ?
C79 C80 C75 120.3(3) . . ?
C79 C80 H80 119.8 . . ?
O12 C81 C78 116.1(2) . . ?
O13 C81 O12 126.2(2) . . ?
O13 C81 C78 117.7(2) . . ?
O4 C82 O5 125.2(2) . . ?
O4 C82 C83 118.7(2) . . ?
O5 C82 C83 116.1(2) . . ?
C84 C83 C82 119.9(2) . . ?
C84 C83 C88 119.5(2) . . ?
C88 C83 C82 120.5(2) . . ?
C83 C84 H84 120.0 . . ?
C83 C84 C85 120.0(2) . . ?
C85 C84 H84 120.0 . . ?
C84 C85 H85 119.8 . . ?
C84 C85 C86 120.4(2) . . ?
C86 C85 H85 119.8 . . ?
C85 C86 C89 121.4(2) . . ?
C87 C86 C85 119.1(2) . . ?
C87 C86 C89 119.6(2) . . ?
C86 C87 H87 119.7 . . ?
C88 C87 C86 120.6(2) . . ?
C88 C87 H87 119.7 . . ?
C83 C88 H88 119.8 . . ?
C87 C88 C83 120.5(2) . . ?
C87 C88 H88 119.8 . . ?
C90 C89 C86 121.0(2) . . ?
C94 C89 C86 120.1(2) . . ?
C94 C89 C90 118.9(2) . . ?
C89 C90 H90 119.4 . . ?
C91 C90 C89 121.1(2) . . ?
C91 C90 H90 119.4 . . ?
C90 C91 C95 119.9(2) . . ?
C92 C91 C90 119.1(2) . . ?
C92 C91 C95 120.9(2) . . ?
C91 C92 H92 119.6 . . ?
C91 C92 C93 120.8(2) . . ?
C93 C92 H92 119.6 . . ?
C92 C93 C102 121.6(2) . . ?
C94 C93 C92 118.9(2) . . ?
C94 C93 C102 119.5(2) . . ?
C89 C94 C93 121.2(2) . . ?
C89 C94 H94 119.4 . . ?
C93 C94 H94 119.4 . . ?
C96 C95 C91 121.2(3) . . ?
C100 C95 C91 120.8(3) . . ?
C100 C95 C96 118.0(3) . . ?
C95 C96 H96 119.7 . . ?
C95 C96 C97 120.5(3) . . ?
C97 C96 H96 119.7 . . ?
C96 C97 H97 119.4 . . ?
C98 C97 C96 121.2(3) . . ?
C98 C97 H97 119.4 . . ?
C97 C98 C99 118.7(3) . . ?
C97 C98 C101 121.9(3) . . ?
C99 C98 C101 118.9(3) . . ?
C98 C99 H99 120.0 . . ?
C98 C99 C100 120.0(3) . . ?
C100 C99 H99 120.0 . . ?
C95 C100 C99 121.5(3) . . ?
C95 C100 H100 119.2 . . ?
C99 C100 H100 119.2 . . ?
O25 C101 Zn5 50.25(14) . . ?
O25 C101 C98 119.2(3) . . ?
O26 C101 Zn5 70.51(17) . . ?
O26 C101 O25 120.8(3) . . ?
O26 C101 C98 120.0(3) . . ?
C98 C101 Zn5 169.2(2) . . ?
C103 C102 C93 122.1(2) . . ?
C103 C102 C107 118.7(2) . . ?
C107 C102 C93 119.2(2) . . ?
C102 C103 H103 119.7 . . ?
C104 C103 C102 120.7(2) . . ?
C104 C103 H103 119.7 . . ?
C103 C104 H104 119.9 . . ?
C103 C104 C105 120.2(3) . . ?
C105 C104 H104 119.9 . . ?
C104 C105 C108 121.1(2) . . ?
C106 C105 C104 119.3(2) . . ?
C106 C105 C108 119.5(2) . . ?
C105 C106 H106 119.6 . . ?
C107 C106 C105 120.8(2) . . ?
C107 C106 H106 119.6 . . ?
C102 C107 H107 119.8 . . ?
C106 C107 C102 120.4(3) . . ?
C106 C107 H107 119.8 . . ?
O27 C108 O28 125.6(2) . . ?
O27 C108 C105 117.7(2) . . ?
O28 C108 C105 116.7(2) . . ?
N1 C109 H109 119.0 . . ?
N1 C109 C110 122.0(3) . . ?
C110 C109 H109 119.0 . . ?
C109 C110 H110 120.5 . . ?
C111 C110 C109 118.9(3) . . ?
C111 C110 H110 120.5 . . ?
C110 C111 H111 120.1 . . ?
C110 C111 C112 119.8(3) . . ?
C112 C111 H111 120.1 . . ?
C111 C112 C114 119.6(3) . . ?
C113 C112 C111 117.6(3) . . ?
C113 C112 C114 122.7(3) . . ?
N1 C113 C112 123.3(3) . . ?
N1 C113 H113 118.4 . . ?
C112 C113 H113 118.4 . . ?
N2 C114 C112 114.8(3) . . ?
N2 C114 H11A 108.6 . . ?
N2 C114 H11B 108.6 . . ?
C112 C114 H11A 108.6 . . ?
C112 C114 H11B 108.6 . . ?
H11A C114 H11B 107.5 . . ?
O29 C115 N2 123.5(5) . . ?
O29 C115 C116 119.9(6) . . ?
N2 C115 C116 116.6(4) . . ?
C117 C116 C115 123.4(5) . . ?
C117 C116 C125 119.3(4) . . ?
C125 C116 C115 117.2(5) . . ?
C116 C117 H117 119.4 . . ?
C116 C117 C118 121.3(4) . . ?
C118 C117 H117 119.4 . . ?
C119 C118 C117 121.9(4) . . ?
C119 C118 C123 120.0(4) . . ?
C123 C118 C117 118.0(4) . . ?
C118 C119 H119 119.7 . . ?
C120 C119 C118 120.6(5) . . ?
C120 C119 H119 119.7 . . ?
C119 C120 H120 119.8 . . ?
C119 C120 C121 120.4(5) . . ?
C121 C120 H120 119.8 . . ?
C120 C121 C126 117.0(4) . . ?
C122 C121 C120 119.5(4) . . ?
C122 C121 C126 123.4(4) . . ?
C121 C122 H122 119.3 . . ?
C121 C122 C123 121.4(4) . . ?
C123 C122 H122 119.3 . . ?
C118 C123 C122 117.8(4) . . ?
C124 C123 C118 119.3(4) . . ?
C124 C123 C122 122.8(4) . . ?
C123 C124 H124 119.6 . . ?
C125 C124 C123 120.7(5) . . ?
C125 C124 H124 119.6 . . ?
C116 C125 H125 119.5 . . ?
C124 C125 C116 121.1(5) . . ?
C124 C125 H125 119.5 . . ?
O30 C126 N3 123.8(4) . . ?
O30 C126 C121 119.9(4) . . ?
N3 C126 C121 116.3(4) . . ?
N3 C127 H12A 108.5 . . ?
N3 C127 H12B 108.5 . . ?
N3 C127 C128 114.9(4) . . ?
H12A C127 H12B 107.5 . . ?
C128 C127 H12A 108.5 . . ?
C128 C127 H12B 108.5 . . ?
C129 C128 C127 123.3(3) . . ?
C132 C128 C127 119.1(3) . . ?
C132 C128 C129 117.6(3) . . ?
C128 C129 H129 120.0 . . ?
C130 C129 C128 119.9(3) . . ?
C130 C129 H129 120.0 . . ?
C129 C130 H130 120.7 . . ?
C129 C130 C131 118.6(3) . . ?
C131 C130 H130 120.7 . . ?
N4 C131 C130 122.8(3) . . ?
N4 C131 H131 118.6 . . ?
C130 C131 H131 118.6 . . ?
N4 C132 C128 123.4(3) . . ?
N4 C132 H132 118.3 . . ?
C128 C132 H132 118.3 . . ?
O11 C133 N5 123.5(2) . . ?
O11 C133 H133 118.3 . . ?
N5 C133 H133 118.3 . . ?
N5 C134 H13A 109.5 . . ?
N5 C134 H13B 109.5 . . ?
N5 C134 H13C 109.5 . . ?
H13A C134 H13B 109.5 . . ?
H13A C134 H13C 109.5 . . ?
H13B C134 H13C 109.5 . . ?
N5 C135 H13D 109.5 . . ?
N5 C135 H13E 109.5 . . ?
N5 C135 H13F 109.5 . . ?
H13D C135 H13E 109.5 . . ?
H13D C135 H13F 109.5 . . ?
H13E C135 H13F 109.5 . . ?
C136 O19A Zn8 125.2(4) . . ?
O19A C136 H136 127.9 . . ?
O19A C136 N6A 104.3(5) . . ?
N6A C136 H136 127.9 . . ?
C136 N6A C137 106.8(7) . . ?
C138 N6A C136 126.6(8) . . ?
C138 N6A C137 125.9(9) . . ?
N6A C137 H13G 109.5 . . ?
N6A C137 H13H 109.5 . . ?
N6A C137 H13I 109.5 . . ?
H13G C137 H13H 109.5 . . ?
H13G C137 H13I 109.5 . . ?
H13H C137 H13I 109.5 . . ?
N6A C138 H13J 109.5 . . ?
N6A C138 H13K 109.5 . . ?
N6A C138 H13L 109.5 . . ?
H13J C138 H13K 109.5 . . ?
H13J C138 H13L 109.5 . . ?
H13K C138 H13L 109.5 . . ?
C139 O19B Zn8 124.0(4) . . ?
O19B C139 H139 129.2 . . ?
O19B C139 N6B 101.6(6) . . ?
N6B C139 H139 129.2 . . ?
C139 N6B C140 111.4(9) . . ?
C141 N6B C139 129.2(10) . . ?
C141 N6B C140 119.1(11) . . ?
N6B C140 H14A 109.5 . . ?
N6B C140 H14B 109.5 . . ?
N6B C140 H14C 109.5 . . ?
H14A C140 H14B 109.5 . . ?
H14A C140 H14C 109.5 . . ?
H14B C140 H14C 109.5 . . ?
N6B C141 H14D 109.5 . . ?
N6B C141 H14E 109.5 . . ?
N6B C141 H14F 109.5 . . ?
H14D C141 H14E 109.5 . . ?
H14D C141 H14F 109.5 . . ?
H14E C141 H14F 109.5 . . ?
C1C N1A C2A 120.1(6) . . ?
C1C N1A C1A 125.1(7) . . ?
C2A N1A C1A 114.8(6) . . ?
O1A C1C N1A 122.6(7) . . ?
O1A C1C H1C 118.7 . . ?
N1A C1C H1C 118.7 . . ?
N1A C2A H2AA 109.5 . . ?
N1A C2A H2AB 109.5 . . ?
N1A C2A H2AC 109.5 . . ?
H2AA C2A H2AB 109.5 . . ?
H2AA C2A H2AC 109.5 . . ?
H2AB C2A H2AC 109.5 . . ?
N1A C1A H1AA 109.5 . . ?
N1A C1A H1AB 109.5 . . ?
N1A C1A H1AC 109.5 . . ?
H1AA C1A H1AB 109.5 . . ?
H1AA C1A H1AC 109.5 . . ?
H1AB C1A H1AC 109.5 . . ?
C2B N1B C1D 126.1(6) . . ?
C2B N1B C3B 117.9(6) . . ?
C3B N1B C1D 115.1(5) . . ?
N1B C1D H1DA 109.5 . . ?
N1B C1D H1DB 109.5 . . ?
N1B C1D H1DC 109.5 . . ?
H1DA C1D H1DB 109.5 . . ?
H1DA C1D H1DC 109.5 . . ?
H1DB C1D H1DC 109.5 . . ?
O1B C2B N1B 123.0(6) . . ?
O1B C2B H2B 118.5 . . ?
N1B C2B H2B 118.5 . . ?
N1B C3B H3BA 109.5 . . ?
N1B C3B H3BB 109.5 . . ?
N1B C3B H3BC 109.5 . . ?
H3BA C3B H3BB 109.5 . . ?
H3BA C3B H3BC 109.5 . . ?
H3BB C3B H3BC 109.5 . . ?
C1B N1C C2C 133.2(7) . . ?
C1B N1C C3C 110.7(6) . . ?
C2C N1C C3C 115.4(5) . . ?
O1C C1B N1C 114.8(12) . . ?
O1C C1B H1B 122.6 . . ?
N1C C1B H1B 122.6 . . ?
N1C C2C H2CA 109.5 . . ?
N1C C2C H2CB 109.5 . . ?
N1C C2C H2CC 109.5 . . ?
H2CA C2C H2CB 109.5 . . ?
H2CA C2C H2CC 109.5 . . ?
H2CB C2C H2CC 109.5 . . ?
N1C C3C H3CA 109.5 . . ?
N1C C3C H3CB 109.5 . . ?
N1C C3C H3CC 109.5 . . ?
H3CA C3C H3CB 109.5 . . ?
H3CA C3C H3CC 109.5 . . ?
H3CB C3C H3CC 109.5 . . ?
C1E N1D C2D 122.1(3) . . ?
C1E N1D C3D 122.1(3) . . ?
C2D N1D C3D 115.7(3) . . ?
O1D C1E N1D 124.7(3) . . ?
O1D C1E H1E 117.6 . . ?
N1D C1E H1E 117.6 . . ?
N1D C2D H2DA 109.5 . . ?
N1D C2D H2DB 109.5 . . ?
N1D C2D H2DC 109.5 . . ?
H2DA C2D H2DB 109.5 . . ?
H2DA C2D H2DC 109.5 . . ?
H2DB C2D H2DC 109.5 . . ?
N1D C3D H3DA 109.5 . . ?
N1D C3D H3DB 109.5 . . ?
N1D C3D H3DC 109.5 . . ?
H3DA C3D H3DB 109.5 . . ?
H3DA C3D H3DC 109.5 . . ?
H3DB C3D H3DC 109.5 . . ?

loop_
_geom_bond_atom_site_label_1
_geom_bond_atom_site_label_2
_geom_bond_distance
_geom_bond_site_symmetry_2
_geom_bond_publ_flag
Zn1 Zn2 3.1089(4) . ?
Zn1 Zn3 3.1263(4) . ?
Zn1 O1 1.9190(15) . ?
Zn1 O2 1.9117(16) . ?
Zn1 O15 1.9821(17) 4_556 ?
Zn1 O22 1.9599(17) 4 ?
Zn2 Zn3 3.0750(5) . ?
Zn2 O1 1.9282(15) . ?
Zn2 O6 1.9326(17) . ?
Zn2 O8 1.9893(17) . ?
Zn2 O14 1.9583(17) 4_556 ?
Zn3 O1 1.9303(15) . ?
Zn3 O5 1.9265(17) . ?
Zn3 O9 1.9632(17) . ?
Zn3 O21 1.9742(18) 4 ?
Zn4 O1 2.0272(14) . ?
Zn4 O3 2.1985(16) . ?
Zn4 O4 2.1233(17) . ?
Zn4 O7 2.1113(15) . ?
Zn4 O11 2.1342(17) . ?
Zn4 N4 2.1086(19) 3_666 ?
Zn5 Zn7 3.0991(4) 4_666 ?
Zn5 O10 1.9500(15) 4_666 ?
Zn5 O24 2.0210(19) . ?
Zn5 O25 1.950(2) . ?
Zn5 O26 2.385(3) . ?
Zn5 O28 1.9618(18) 4_566 ?
Zn5 C101 2.494(3) . ?
Zn6 Zn7 3.1416(5) 4_666 ?
Zn6 Zn8 3.0982(4) 4_666 ?
Zn6 O10 1.9503(15) 4_666 ?
Zn6 O12 1.9580(19) 1_656 ?
Zn6 O20 1.9758(16) 1_656 ?
Zn6 O23 1.9467(17) . ?
Zn7 O10 1.9255(15) . ?
Zn7 O16 1.9282(16) . ?
Zn7 O18 1.9626(16) 4_566 ?
Zn7 O27 1.9524(19) 1_455 ?
Zn8 O10 1.9553(15) . ?
Zn8 O13 1.9817(18) 4_566 ?
Zn8 O17 2.0450(19) . ?
Zn8 N1 2.029(2) . ?
Zn8 O19A 2.254(4) . ?
Zn8 O19B 2.315(5) . ?
O2 C1 1.265(3) . ?
O3 C1 1.251(3) . ?
O4 C82 1.242(3) . ?
O5 C82 1.275(3) . ?
O6 C28 1.275(3) . ?
O7 C28 1.244(3) . ?
O8 C55 1.265(3) . ?
O9 C55 1.260(3) . ?
O11 C133 1.248(3) . ?
O12 C81 1.259(3) . ?
O13 C81 1.259(3) . ?
O14 C74 1.272(3) . ?
O15 C74 1.253(3) . ?
O16 C54 1.270(3) . ?
O17 C54 1.246(3) . ?
O18 C47 1.258(3) . ?
O20 C47 1.261(3) . ?
O21 C20 1.260(3) . ?
O22 C20 1.265(3) . ?
O23 C27 1.271(3) . ?
O24 C27 1.254(3) . ?
O25 C101 1.240(4) . ?
O26 C101 1.232(4) . ?
O27 C108 1.254(3) . ?
O28 C108 1.254(3) . ?
O29 C115 1.220(6) . ?
O30 C126 1.214(6) . ?
N1 C109 1.349(3) . ?
N1 C113 1.334(4) . ?
N2 H2 0.8800 . ?
N2 C114 1.433(5) . ?
N2 C115 1.349(7) . ?
N3 H3 0.8800 . ?
N3 C126 1.341(6) . ?
N3 C127 1.453(5) . ?
N4 C131 1.338(3) . ?
N4 C132 1.344(3) . ?
N5 C133 1.316(3) . ?
N5 C134 1.459(2) . ?
N5 C135 1.459(2) . ?
C1 C2 1.494(3) . ?
C2 C3 1.390(4) . ?
C2 C7 1.388(4) . ?
C3 H3A 0.9500 . ?
C3 C4 1.388(3) . ?
C4 H4 0.9500 . ?
C4 C5 1.393(4) . ?
C5 C6 1.387(4) . ?
C5 C8 1.487(3) . ?
C6 H6 0.9500 . ?
C6 C7 1.392(3) . ?
C7 H7 0.9500 . ?
C8 C9 1.399(3) . ?
C8 C13 1.394(3) . ?
C9 H9 0.9500 . ?
C9 C10 1.398(3) . ?
C10 C11 1.398(4) . ?
C10 C21 1.479(3) . ?
C11 H11 0.9500 . ?
C11 C12 1.390(3) . ?
C12 C13 1.397(3) . ?
C12 C14 1.478(3) . ?
C13 H13 0.9500 . ?
C14 C15 1.395(3) . ?
C14 C19 1.392(3) . ?
C15 H15 0.9500 . ?
C15 C16 1.382(3) . ?
C16 H16 0.9500 . ?
C16 C17 1.379(3) . ?
C17 C18 1.393(3) . ?
C17 C20 1.484(3) . ?
C18 H18 0.9500 . ?
C18 C19 1.385(3) . ?
C19 H19 0.9500 . ?
C21 C22 1.389(4) . ?
C21 C26 1.398(4) . ?
C22 H22 0.9500 . ?
C22 C23 1.383(4) . ?
C23 H23 0.9500 . ?
C23 C24 1.390(4) . ?
C24 C25 1.375(4) . ?
C24 C27 1.492(3) . ?
C25 H25 0.9500 . ?
C25 C26 1.391(4) . ?
C26 H26 0.9500 . ?
C28 C29 1.499(3) . ?
C29 C30 1.386(3) . ?
C29 C34 1.393(3) . ?
C30 H30 0.9500 . ?
C30 C31 1.386(3) . ?
C31 H31 0.9500 . ?
C31 C32 1.403(3) . ?
C32 C33 1.382(4) . ?
C32 C35 1.485(3) . ?
C33 H33 0.9500 . ?
C33 C34 1.385(3) . ?
C34 H34 0.9500 . ?
C35 C36 1.388(3) . ?
C35 C40 1.399(3) . ?
C36 H36 0.9500 . ?
C36 C37 1.400(3) . ?
C37 C38 1.397(3) . ?
C37 C48 1.482(3) . ?
C38 H38 0.9500 . ?
C38 C39 1.390(3) . ?
C39 C40 1.394(3) . ?
C39 C41 1.488(3) . ?
C40 H40 0.9500 . ?
C41 C42 1.398(3) . ?
C41 C46 1.399(3) . ?
C42 H42 0.9500 . ?
C42 C43 1.388(3) . ?
C43 H43 0.9500 . ?
C43 C44 1.387(3) . ?
C44 C45 1.392(3) . ?
C44 C47 1.493(3) . ?
C45 H45 0.9500 . ?
C45 C46 1.392(3) . ?
C46 H46 0.9500 . ?
C48 C49 1.384(3) . ?
C48 C53 1.402(3) . ?
C49 H49 0.9500 . ?
C49 C50 1.393(3) . ?
C50 H50 0.9500 . ?
C50 C51 1.388(3) . ?
C51 C52 1.392(3) . ?
C51 C54 1.494(3) . ?
C52 H52 0.9500 . ?
C52 C53 1.385(3) . ?
C53 H53 0.9500 . ?
C55 C56 1.495(3) . ?
C56 C57 1.387(4) . ?
C56 C61 1.409(4) . ?
C57 H57 0.9500 . ?
C57 C58 1.386(4) . ?
C58 H58 0.9500 . ?
C58 C59 1.389(4) . ?
C59 C60 1.405(4) . ?
C59 C62 1.487(3) . ?
C60 H60 0.9500 . ?
C60 C61 1.394(4) . ?
C61 H61 0.9500 . ?
C62 C63 1.392(3) . ?
C62 C67 1.393(4) . ?
C63 H63 0.9500 . ?
C63 C64 1.400(3) . ?
C64 C65 1.388(3) . ?
C64 C68 1.489(3) . ?
C65 H65 0.9500 . ?
C65 C66 1.391(4) . ?
C66 C67 1.403(3) . ?
C66 C75 1.482(3) . ?
C67 H67 0.9500 . ?
C68 C69 1.395(3) . ?
C68 C73 1.400(3) . ?
C69 H69 0.9500 . ?
C69 C70 1.389(3) . ?
C70 H70 0.9500 . ?
C70 C71 1.392(3) . ?
C71 C72 1.396(3) . ?
C71 C74 1.489(3) . ?
C72 H72 0.9500 . ?
C72 C73 1.376(4) . ?
C73 H73 0.9500 . ?
C75 C76 1.394(4) . ?
C75 C80 1.391(4) . ?
C76 H76 0.9500 . ?
C76 C77 1.390(4) . ?
C77 H77 0.9500 . ?
C77 C78 1.394(4) . ?
C78 C79 1.397(4) . ?
C78 C81 1.496(3) . ?
C79 H79 0.9500 . ?
C79 C80 1.389(4) . ?
C80 H80 0.9500 . ?
C82 C83 1.496(3) . ?
C83 C84 1.388(3) . ?
C83 C88 1.390(3) . ?
C84 H84 0.9500 . ?
C84 C85 1.393(4) . ?
C85 H85 0.9500 . ?
C85 C86 1.395(4) . ?
C86 C87 1.388(4) . ?
C86 C89 1.486(3) . ?
C87 H87 0.9500 . ?
C87 C88 1.383(3) . ?
C88 H88 0.9500 . ?
C89 C90 1.397(3) . ?
C89 C94 1.389(4) . ?
C90 H90 0.9500 . ?
C90 C91 1.397(4) . ?
C91 C92 1.387(4) . ?
C91 C95 1.488(4) . ?
C92 H92 0.9500 . ?
C92 C93 1.403(4) . ?
C93 C94 1.396(3) . ?
C93 C102 1.471(4) . ?
C94 H94 0.9500 . ?
C95 C96 1.381(4) . ?
C95 C100 1.371(5) . ?
C96 H96 0.9500 . ?
C96 C97 1.389(4) . ?
C97 H97 0.9500 . ?
C97 C98 1.370(5) . ?
C98 C99 1.372(5) . ?
C98 C101 1.502(4) . ?
C99 H99 0.9500 . ?
C99 C100 1.398(4) . ?
C100 H100 0.9500 . ?
C102 C103 1.394(4) . ?
C102 C107 1.404(4) . ?
C103 H103 0.9500 . ?
C103 C104 1.386(4) . ?
C104 H104 0.9500 . ?
C104 C105 1.393(4) . ?
C105 C106 1.389(4) . ?
C105 C108 1.490(3) . ?
C106 H106 0.9500 . ?
C106 C107 1.378(4) . ?
C107 H107 0.9500 . ?
C109 H109 0.9500 . ?
C109 C110 1.379(4) . ?
C110 H110 0.9500 . ?
C110 C111 1.377(4) . ?
C111 H111 0.9500 . ?
C111 C112 1.387(4) . ?
C112 C113 1.384(4) . ?
C112 C114 1.497(5) . ?
C113 H113 0.9500 . ?
C114 H11A 0.9900 . ?
C114 H11B 0.9900 . ?
C115 C116 1.515(6) . ?
C116 C117 1.353(6) . ?
C116 C125 1.411(8) . ?
C117 H117 0.9500 . ?
C117 C118 1.432(6) . ?
C118 C119 1.397(7) . ?
C118 C123 1.421(6) . ?
C119 H119 0.9500 . ?
C119 C120 1.381(7) . ?
C120 H120 0.9500 . ?
C120 C121 1.423(7) . ?
C121 C122 1.360(6) . ?
C121 C126 1.506(6) . ?
C122 H122 0.9500 . ?
C122 C123 1.437(6) . ?
C123 C124 1.396(7) . ?
C124 H124 0.9500 . ?
C124 C125 1.363(8) . ?
C125 H125 0.9500 . ?
C127 H12A 0.9900 . ?
C127 H12B 0.9900 . ?
C127 C128 1.514(6) . ?
C128 C129 1.389(5) . ?
C128 C132 1.387(4) . ?
C129 H129 0.9500 . ?
C129 C130 1.372(5) . ?
C130 H130 0.9500 . ?
C130 C131 1.390(4) . ?
C131 H131 0.9500 . ?
C132 H132 0.9500 . ?
C133 H133 0.9500 . ?
C134 H13A 0.9800 . ?
C134 H13B 0.9800 . ?
C134 H13C 0.9800 . ?
C135 H13D 0.9800 . ?
C135 H13E 0.9800 . ?
C135 H13F 0.9800 . ?
O19A C136 1.405(8) . ?
C136 H136 0.9500 . ?
C136 N6A 1.458(3) . ?
N6A C137 1.461(3) . ?
N6A C138 1.458(3) . ?
C137 H13G 0.9800 . ?
C137 H13H 0.9800 . ?
C137 H13I 0.9800 . ?
C138 H13J 0.9800 . ?
C138 H13K 0.9800 . ?
C138 H13L 0.9800 . ?
O19B C139 1.401(9) . ?
C139 H139 0.9500 . ?
C139 N6B 1.460(3) . ?
N6B C140 1.460(3) . ?
N6B C141 1.458(3) . ?
C140 H14A 0.9800 . ?
C140 H14B 0.9800 . ?
C140 H14C 0.9800 . ?
C141 H14D 0.9800 . ?
C141 H14E 0.9800 . ?
C141 H14F 0.9800 . ?
O1A C1C 1.310(8) . ?
N1A C1C 1.320(8) . ?
N1A C2A 1.422(8) . ?
N1A C1A 1.440(9) . ?
C1C H1C 0.9500 . ?
C2A H2AA 0.9800 . ?
C2A H2AB 0.9800 . ?
C2A H2AC 0.9800 . ?
C1A H1AA 0.9800 . ?
C1A H1AB 0.9800 . ?
C1A H1AC 0.9800 . ?
O1B C2B 1.264(7) . ?
N1B C1D 1.499(8) . ?
N1B C2B 1.315(7) . ?
N1B C3B 1.432(7) . ?
C1D H1DA 0.9800 . ?
C1D H1DB 0.9800 . ?
C1D H1DC 0.9800 . ?
C2B H2B 0.9500 . ?
C3B H3BA 0.9800 . ?
C3B H3BB 0.9800 . ?
C3B H3BC 0.9800 . ?
O1C C1B 1.136(13) . ?
N1C C1B 1.322(10) . ?
N1C C2C 1.386(7) . ?
N1C C3C 1.673(8) . ?
C1B H1B 0.9500 . ?
C2C H2CA 0.9800 . ?
C2C H2CB 0.9800 . ?
C2C H2CC 0.9800 . ?
C3C H3CA 0.9800 . ?
C3C H3CB 0.9800 . ?
C3C H3CC 0.9800 . ?
O1D C1E 1.220(4) . ?
N1D C1E 1.320(4) . ?
N1D C2D 1.454(5) . ?
N1D C3D 1.457(5) . ?
C1E H1E 0.9500 . ?
C2D H2DA 0.9800 . ?
C2D H2DB 0.9800 . ?
C2D H2DC 0.9800 . ?
C3D H3DA 0.9800 . ?
C3D H3DB 0.9800 . ?
C3D H3DC 0.9800 . ?

loop_
_geom_torsion_atom_site_label_1
_geom_torsion_atom_site_label_2
_geom_torsion_atom_site_label_3
_geom_torsion_atom_site_label_4
_geom_torsion
_geom_torsion_site_symmetry_1
_geom_torsion_site_symmetry_2
_geom_torsion_site_symmetry_3
_geom_torsion_site_symmetry_4
_geom_torsion_publ_flag
Zn1 O2 C1 O3 -3.2(3) . . . . ?
Zn1 O2 C1 C2 176.91(15) . . . . ?
Zn1 O15 C74 O14 -44.6(3) 4 . . . ?
Zn1 O15 C74 C71 134.77(18) 4 . . . ?
Zn1 O22 C20 O21 -34.7(4) 4_556 . . . ?
Zn1 O22 C20 C17 145.35(17) 4_556 . . . ?
Zn2 O6 C28 O7 -22.8(3) . . . . ?
Zn2 O6 C28 C29 157.56(16) . . . . ?
Zn2 O8 C55 O9 19.6(4) . . . . ?
Zn2 O8 C55 C56 -159.66(17) . . . . ?
Zn2 O14 C74 O15 19.5(3) 4 . . . ?
Zn2 O14 C74 C71 -159.89(15) 4 . . . ?
Zn3 O5 C82 O4 -15.9(3) . . . . ?
Zn3 O5 C82 C83 164.28(16) . . . . ?
Zn3 O9 C55 O8 25.4(4) . . . . ?
Zn3 O9 C55 C56 -155.37(17) . . . . ?
Zn3 O21 C20 O22 10.9(4) 4_556 . . . ?
Zn3 O21 C20 C17 -169.20(17) 4_556 . . . ?
Zn4 O3 C1 O2 45.2(3) . . . . ?
Zn4 O3 C1 C2 -134.97(19) . . . . ?
Zn4 O4 C82 O5 55.0(3) . . . . ?
Zn4 O4 C82 C83 -125.2(2) . . . . ?
Zn4 O7 C28 O6 -3.6(4) . . . . ?
Zn4 O7 C28 C29 176.03(16) . . . . ?
Zn4 O11 C133 N5 -163.58(18) . . . . ?
Zn4 N4 C131 C130 -175.3(2) 3_666 . . . ?
Zn4 N4 C132 C128 176.2(2) 3_666 . . . ?
Zn5 O24 C27 O23 69.7(3) . . . . ?
Zn5 O24 C27 C24 -109.5(2) . . . . ?
Zn5 O25 C101 O26 -0.1(4) . . . . ?
Zn5 O25 C101 C98 177.1(3) . . . . ?
Zn5 O26 C101 O25 0.1(3) . . . . ?
Zn5 O26 C101 C98 -177.1(3) . . . . ?
Zn5 O28 C108 O27 -16.8(4) 4_565 . . . ?
Zn5 O28 C108 C105 161.37(19) 4_565 . . . ?
Zn6 O12 C81 O13 -15.7(4) 1_454 . . . ?
Zn6 O12 C81 C78 163.50(19) 1_454 . . . ?
Zn6 O20 C47 O18 13.6(4) 1_454 . . . ?
Zn6 O20 C47 C44 -164.79(16) 1_454 . . . ?
Zn6 O23 C27 O24 -24.4(3) . . . . ?
Zn6 O23 C27 C24 154.76(18) . . . . ?
Zn7 O16 C54 O17 17.9(3) . . . . ?
Zn7 O16 C54 C51 -161.35(15) . . . . ?
Zn7 O18 C47 O20 24.1(4) 4_565 . . . ?
Zn7 O18 C47 C44 -157.52(16) 4_565 . . . ?
Zn7 O27 C108 O28 20.1(4) 1_655 . . . ?
Zn7 O27 C108 C105 -158.02(19) 1_655 . . . ?
Zn8 O13 C81 O12 7.8(4) 4_565 . . . ?
Zn8 O13 C81 C78 -171.41(19) 4_565 . . . ?
Zn8 O17 C54 O16 -21.0(4) . . . . ?
Zn8 O17 C54 C51 158.3(2) . . . . ?
Zn8 N1 C109 C110 171.0(2) . . . . ?
Zn8 N1 C113 C112 -172.8(3) . . . . ?
Zn8 O19A C136 N6A -147.0(5) . . . . ?
Zn8 O19B C139 N6B 136.9(5) . . . . ?
O2 C1 C2 C3 173.8(2) . . . . ?
O2 C1 C2 C7 -7.3(3) . . . . ?
O3 C1 C2 C3 -6.1(4) . . . . ?
O3 C1 C2 C7 172.8(2) . . . . ?
O4 C82 C83 C84 3.1(4) . . . . ?
O4 C82 C83 C88 179.6(2) . . . . ?
O5 C82 C83 C84 -177.1(2) . . . . ?
O5 C82 C83 C88 -0.6(3) . . . . ?
O6 C28 C29 C30 -175.5(2) . . . . ?
O6 C28 C29 C34 4.9(3) . . . . ?
O7 C28 C29 C30 4.9(3) . . . . ?
O7 C28 C29 C34 -174.7(2) . . . . ?
O8 C55 C56 C57 30.6(4) . . . . ?
O8 C55 C56 C61 -150.6(3) . . . . ?
O9 C55 C56 C57 -148.7(3) . . . . ?
O9 C55 C56 C61 30.1(4) . . . . ?
O29 C115 C116 C117 162.6(5) . . . . ?
O29 C115 C116 C125 -14.8(8) . . . . ?
N1 C109 C110 C111 2.2(5) . . . . ?
N2 C115 C116 C117 -17.9(7) . . . . ?
N2 C115 C116 C125 164.7(5) . . . . ?
N3 C127 C128 C129 -28.5(7) . . . . ?
N3 C127 C128 C132 153.0(4) . . . . ?
C1 C2 C3 C4 178.6(2) . . . . ?
C1 C2 C7 C6 -177.5(2) . . . . ?
C2 C3 C4 C5 -1.2(4) . . . . ?
C3 C2 C7 C6 1.5(4) . . . . ?
C3 C4 C5 C6 1.6(4) . . . . ?
C3 C4 C5 C8 -177.6(3) . . . . ?
C4 C5 C6 C7 -0.5(4) . . . . ?
C4 C5 C8 C9 -41.3(4) . . . . ?
C4 C5 C8 C13 139.0(3) . . . . ?
C5 C6 C7 C2 -1.0(4) . . . . ?
C5 C8 C9 C10 -178.4(3) . . . . ?
C5 C8 C13 C12 179.2(3) . . . . ?
C6 C5 C8 C9 139.6(3) . . . . ?
C6 C5 C8 C13 -40.1(4) . . . . ?
C7 C2 C3 C4 -0.4(4) . . . . ?
C8 C5 C6 C7 178.6(3) . . . . ?
C8 C9 C10 C11 0.5(5) . . . . ?
C8 C9 C10 C21 179.3(3) . . . . ?
C9 C8 C13 C12 -0.5(5) . . . . ?
C9 C10 C11 C12 -3.0(5) . . . . ?
C9 C10 C21 C22 36.7(5) . . . . ?
C9 C10 C21 C26 -144.5(4) . . . . ?
C10 C11 C12 C13 3.7(5) . . . . ?
C10 C11 C12 C14 -175.4(3) . . . . ?
C10 C21 C22 C23 178.5(3) . . . . ?
C10 C21 C26 C25 -179.5(3) . . . . ?
C11 C10 C21 C22 -144.4(3) . . . . ?
C11 C10 C21 C26 34.4(5) . . . . ?
C11 C12 C13 C8 -1.9(5) . . . . ?
C11 C12 C14 C15 27.0(4) . . . . ?
C11 C12 C14 C19 -152.5(3) . . . . ?
C12 C14 C15 C16 -179.0(3) . . . . ?
C12 C14 C19 C18 179.4(2) . . . . ?
C13 C8 C9 C10 1.3(5) . . . . ?
C13 C12 C14 C15 -152.2(3) . . . . ?
C13 C12 C14 C19 28.4(4) . . . . ?
C14 C12 C13 C8 177.2(3) . . . . ?
C14 C15 C16 C17 0.4(4) . . . . ?
C15 C14 C19 C18 -0.1(4) . . . . ?
C15 C16 C17 C18 -1.6(4) . . . . ?
C15 C16 C17 C20 -178.7(2) . . . . ?
C16 C17 C18 C19 2.0(4) . . . . ?
C16 C17 C20 O21 -180.0(2) . . . . ?
C16 C17 C20 O22 0.0(3) . . . . ?
C17 C18 C19 C14 -1.2(4) . . . . ?
C18 C17 C20 O21 2.9(4) . . . . ?
C18 C17 C20 O22 -177.1(2) . . . . ?
C19 C14 C15 C16 0.5(4) . . . . ?
C20 C17 C18 C19 179.1(2) . . . . ?
C21 C10 C11 C12 178.1(3) . . . . ?
C21 C22 C23 C24 0.5(5) . . . . ?
C22 C21 C26 C25 -0.6(6) . . . . ?
C22 C23 C24 C25 0.3(5) . . . . ?
C22 C23 C24 C27 174.4(3) . . . . ?
C23 C24 C25 C26 -1.2(5) . . . . ?
C23 C24 C27 O23 -158.5(3) . . . . ?
C23 C24 C27 O24 20.7(4) . . . . ?
C24 C25 C26 C21 1.4(6) . . . . ?
C25 C24 C27 O23 15.6(4) . . . . ?
C25 C24 C27 O24 -165.2(3) . . . . ?
C26 C21 C22 C23 -0.4(5) . . . . ?
C27 C24 C25 C26 -175.3(3) . . . . ?
C28 C29 C30 C31 -179.9(2) . . . . ?
C28 C29 C34 C33 179.9(2) . . . . ?
C29 C30 C31 C32 0.4(4) . . . . ?
C30 C29 C34 C33 0.3(4) . . . . ?
C30 C31 C32 C33 -0.5(4) . . . . ?
C30 C31 C32 C35 180.0(2) . . . . ?
C31 C32 C33 C34 0.5(4) . . . . ?
C31 C32 C35 C36 -38.7(4) . . . . ?
C31 C32 C35 C40 139.1(3) . . . . ?
C32 C33 C34 C29 -0.4(4) . . . . ?
C32 C35 C36 C37 178.0(2) . . . . ?
C32 C35 C40 C39 -176.0(2) . . . . ?
C33 C32 C35 C36 141.7(3) . . . . ?
C33 C32 C35 C40 -40.4(4) . . . . ?
C34 C29 C30 C31 -0.3(4) . . . . ?
C35 C32 C33 C34 -180.0(2) . . . . ?
C35 C36 C37 C38 -1.9(4) . . . . ?
C35 C36 C37 C48 176.4(2) . . . . ?
C36 C35 C40 C39 1.8(4) . . . . ?
C36 C37 C38 C39 1.8(4) . . . . ?
C36 C37 C48 C49 134.7(3) . . . . ?
C36 C37 C48 C53 -47.7(3) . . . . ?
C37 C38 C39 C40 0.1(4) . . . . ?
C37 C38 C39 C41 -177.8(2) . . . . ?
C37 C48 C49 C50 175.2(2) . . . . ?
C37 C48 C53 C52 -175.1(2) . . . . ?
C38 C37 C48 C49 -47.0(4) . . . . ?
C38 C37 C48 C53 130.6(3) . . . . ?
C38 C39 C40 C35 -2.0(4) . . . . ?
C38 C39 C41 C42 45.0(4) . . . . ?
C38 C39 C41 C46 -138.4(3) . . . . ?
C39 C41 C42 C43 173.1(2) . . . . ?
C39 C41 C46 C45 -175.4(2) . . . . ?
C40 C35 C36 C37 0.2(4) . . . . ?
C40 C39 C41 C42 -132.9(3) . . . . ?
C40 C39 C41 C46 43.6(4) . . . . ?
C41 C39 C40 C35 176.0(2) . . . . ?
C41 C42 C43 C44 2.5(4) . . . . ?
C42 C41 C46 C45 1.2(4) . . . . ?
C42 C43 C44 C45 0.9(4) . . . . ?
C42 C43 C44 C47 -176.4(2) . . . . ?
C43 C44 C45 C46 -3.2(4) . . . . ?
C43 C44 C47 O18 24.9(3) . . . . ?
C43 C44 C47 O20 -156.6(2) . . . . ?
C44 C45 C46 C41 2.1(4) . . . . ?
C45 C44 C47 O18 -152.4(2) . . . . ?
C45 C44 C47 O20 26.1(3) . . . . ?
C46 C41 C42 C43 -3.5(4) . . . . ?
C47 C44 C45 C46 174.1(2) . . . . ?
C48 C37 C38 C39 -176.6(2) . . . . ?
C48 C49 C50 C51 0.2(4) . . . . ?
C49 C48 C53 C52 2.5(4) . . . . ?
C49 C50 C51 C52 1.8(4) . . . . ?
C49 C50 C51 C54 -174.2(2) . . . . ?
C50 C51 C52 C53 -1.6(3) . . . . ?
C50 C51 C54 O16 179.1(2) . . . . ?
C50 C51 C54 O17 -0.2(3) . . . . ?
C51 C52 C53 C48 -0.6(4) . . . . ?
C52 C51 C54 O16 3.2(3) . . . . ?
C52 C51 C54 O17 -176.1(2) . . . . ?
C53 C48 C49 C50 -2.4(4) . . . . ?
C54 C51 C52 C53 174.3(2) . . . . ?
C55 C56 C57 C58 177.7(3) . . . . ?
C55 C56 C61 C60 178.7(2) . . . . ?
C56 C57 C58 C59 3.8(6) . . . . ?
C57 C56 C61 C60 -2.5(4) . . . . ?
C57 C58 C59 C60 -3.0(5) . . . . ?
C57 C58 C59 C62 178.8(3) . . . . ?
C58 C59 C60 C61 -0.6(4) . . . . ?
C58 C59 C62 C63 -125.2(3) . . . . ?
C58 C59 C62 C67 50.0(4) . . . . ?
C59 C60 C61 C56 3.3(4) . . . . ?
C59 C62 C63 C64 174.5(3) . . . . ?
C59 C62 C67 C66 -176.3(3) . . . . ?
C60 C59 C62 C63 56.5(4) . . . . ?
C60 C59 C62 C67 -128.2(3) . . . . ?
C61 C56 C57 C58 -1.0(5) . . . . ?
C62 C59 C60 C61 177.6(3) . . . . ?
C62 C63 C64 C65 2.0(5) . . . . ?
C62 C63 C64 C68 -172.7(3) . . . . ?
C63 C62 C67 C66 -0.9(5) . . . . ?
C63 C64 C65 C66 -1.8(5) . . . . ?
C63 C64 C68 C69 -34.4(4) . . . . ?
C63 C64 C68 C73 144.9(3) . . . . ?
C64 C65 C66 C67 0.3(5) . . . . ?
C64 C65 C66 C75 -177.0(3) . . . . ?
C64 C68 C69 C70 179.1(2) . . . . ?
C64 C68 C73 C72 -178.5(3) . . . . ?
C65 C64 C68 C69 150.9(3) . . . . ?
C65 C64 C68 C73 -29.8(4) . . . . ?
C65 C66 C67 C62 1.1(5) . . . . ?
C65 C66 C75 C76 135.0(3) . . . . ?
C65 C66 C75 C80 -42.7(5) . . . . ?
C66 C75 C76 C77 -179.8(3) . . . . ?
C66 C75 C80 C79 -179.4(3) . . . . ?
C67 C62 C63 C64 -0.7(5) . . . . ?
C67 C66 C75 C76 -42.2(5) . . . . ?
C67 C66 C75 C80 140.2(3) . . . . ?
C68 C64 C65 C66 173.0(3) . . . . ?
C68 C69 C70 C71 -0.3(4) . . . . ?
C69 C68 C73 C72 0.8(4) . . . . ?
C69 C70 C71 C72 0.4(4) . . . . ?
C69 C70 C71 C74 -175.1(2) . . . . ?
C70 C71 C72 C73 0.1(4) . . . . ?
C70 C71 C74 O14 168.6(2) . . . . ?
C70 C71 C74 O15 -10.8(3) . . . . ?
C71 C72 C73 C68 -0.7(4) . . . . ?
C72 C71 C74 O14 -6.9(3) . . . . ?
C72 C71 C74 O15 173.7(2) . . . . ?
C73 C68 C69 C70 -0.3(4) . . . . ?
C74 C71 C72 C73 175.6(2) . . . . ?
C75 C66 C67 C62 178.3(3) . . . . ?
C75 C76 C77 C78 -1.3(5) . . . . ?
C76 C75 C80 C79 2.9(5) . . . . ?
C76 C77 C78 C79 3.9(5) . . . . ?
C76 C77 C78 C81 -173.9(3) . . . . ?
C77 C78 C79 C80 -3.1(5) . . . . ?
C77 C78 C81 O12 0.8(4) . . . . ?
C77 C78 C81 O13 -179.9(3) . . . . ?
C78 C79 C80 C75 -0.3(5) . . . . ?
C79 C78 C81 O12 -177.0(3) . . . . ?
C79 C78 C81 O13 2.3(4) . . . . ?
C80 C75 C76 C77 -2.1(5) . . . . ?
C81 C78 C79 C80 174.7(3) . . . . ?
C82 C83 C84 C85 176.4(3) . . . . ?
C82 C83 C88 C87 -175.8(3) . . . . ?
C83 C84 C85 C86 -1.5(5) . . . . ?
C84 C83 C88 C87 0.7(4) . . . . ?
C84 C85 C86 C87 2.5(5) . . . . ?
C84 C85 C86 C89 -177.7(3) . . . . ?
C85 C86 C87 C88 -1.8(5) . . . . ?
C85 C86 C89 C90 40.4(5) . . . . ?
C85 C86 C89 C94 -142.3(3) . . . . ?
C86 C87 C88 C83 0.3(5) . . . . ?
C86 C89 C90 C91 175.3(3) . . . . ?
C86 C89 C94 C93 -176.5(3) . . . . ?
C87 C86 C89 C90 -139.8(3) . . . . ?
C87 C86 C89 C94 37.4(4) . . . . ?
C88 C83 C84 C85 -0.1(4) . . . . ?
C89 C86 C87 C88 178.4(3) . . . . ?
C89 C90 C91 C92 1.6(6) . . . . ?
C89 C90 C91 C95 -175.3(3) . . . . ?
C90 C89 C94 C93 0.8(5) . . . . ?
C90 C91 C92 C93 0.1(6) . . . . ?
C90 C91 C95 C96 -157.7(4) . . . . ?
C90 C91 C95 C100 26.3(6) . . . . ?
C91 C92 C93 C94 -1.2(5) . . . . ?
C91 C92 C93 C102 179.6(3) . . . . ?
C91 C95 C96 C97 -177.2(4) . . . . ?
C91 C95 C100 C99 178.8(4) . . . . ?
C92 C91 C95 C96 25.6(6) . . . . ?
C92 C91 C95 C100 -150.5(4) . . . . ?
C92 C93 C94 C89 0.8(5) . . . . ?
C92 C93 C102 C103 40.4(5) . . . . ?
C92 C93 C102 C107 -141.7(3) . . . . ?
C93 C102 C103 C104 179.2(3) . . . . ?
C93 C102 C107 C106 -179.6(3) . . . . ?
C94 C89 C90 C91 -2.0(5) . . . . ?
C94 C93 C102 C103 -138.8(3) . . . . ?
C94 C93 C102 C107 39.2(5) . . . . ?
C95 C91 C92 C93 176.9(4) . . . . ?
C95 C96 C97 C98 -1.7(6) . . . . ?
C96 C95 C100 C99 2.6(7) . . . . ?
C96 C97 C98 C99 2.8(6) . . . . ?
C96 C97 C98 C101 174.5(3) . . . . ?
C97 C98 C99 C100 -1.3(7) . . . . ?
C97 C98 C101 Zn5 -179.1(12) . . . . ?
C97 C98 C101 O25 168.9(4) . . . . ?
C97 C98 C101 O26 -13.9(5) . . . . ?
C98 C99 C100 C95 -1.5(8) . . . . ?
C99 C98 C101 Zn5 -7.4(16) . . . . ?
C99 C98 C101 O25 -19.4(5) . . . . ?
C99 C98 C101 O26 157.8(4) . . . . ?
C100 C95 C96 C97 -1.0(6) . . . . ?
C101 C98 C99 C100 -173.2(4) . . . . ?
C102 C93 C94 C89 179.9(3) . . . . ?
C102 C103 C104 C105 -0.3(5) . . . . ?
C103 C102 C107 C106 -1.6(5) . . . . ?
C103 C104 C105 C106 -0.5(5) . . . . ?
C103 C104 C105 C108 175.0(3) . . . . ?
C104 C105 C106 C107 0.2(5) . . . . ?
C104 C105 C108 O27 9.1(4) . . . . ?
C104 C105 C108 O28 -169.2(3) . . . . ?
C105 C106 C107 C102 0.9(5) . . . . ?
C106 C105 C108 O27 -175.5(3) . . . . ?
C106 C105 C108 O28 6.2(4) . . . . ?
C107 C102 C103 C104 1.3(5) . . . . ?
C108 C105 C106 C107 -175.3(3) . . . . ?
C109 N1 C113 C112 0.6(5) . . . . ?
C109 C110 C111 C112 -0.1(6) . . . . ?
C110 C111 C112 C113 -1.6(6) . . . . ?
C110 C111 C112 C114 177.4(4) . . . . ?
C111 C112 C113 N1 1.4(5) . . . . ?
C111 C112 C114 N2 164.0(5) . . . . ?
C113 N1 C109 C110 -2.4(4) . . . . ?
C113 C112 C114 N2 -17.1(8) . . . . ?
C114 N2 C115 O29 -0.4(7) . . . . ?
C114 N2 C115 C116 -179.9(4) . . . . ?
C114 C112 C113 N1 -177.6(4) . . . . ?
C115 N2 C114 C112 -85.8(6) . . . . ?
C115 C116 C117 C118 178.0(5) . . . . ?
C115 C116 C125 C124 -177.9(7) . . . . ?
C116 C117 C118 C119 -179.7(6) . . . . ?
C116 C117 C118 C123 0.4(9) . . . . ?
C117 C116 C125 C124 4.5(12) . . . . ?
C117 C118 C119 C120 176.1(7) . . . . ?
C117 C118 C123 C122 -179.2(5) . . . . ?
C117 C118 C123 C124 4.1(9) . . . . ?
C118 C119 C120 C121 2.6(13) . . . . ?
C118 C123 C124 C125 -4.2(12) . . . . ?
C119 C118 C123 C122 0.9(9) . . . . ?
C119 C118 C123 C124 -175.9(7) . . . . ?
C119 C120 C121 C122 1.9(11) . . . . ?
C119 C120 C121 C126 -178.7(7) . . . . ?
C120 C121 C122 C123 -5.0(9) . . . . ?
C120 C121 C126 O30 30.3(9) . . . . ?
C120 C121 C126 N3 -148.6(6) . . . . ?
C121 C122 C123 C118 3.6(9) . . . . ?
C121 C122 C123 C124 -179.7(7) . . . . ?
C122 C121 C126 O30 -150.3(6) . . . . ?
C122 C121 C126 N3 30.7(8) . . . . ?
C122 C123 C124 C125 179.2(7) . . . . ?
C123 C118 C119 C120 -3.9(12) . . . . ?
C123 C124 C125 C116 0.0(13) . . . . ?
C125 C116 C117 C118 -4.6(9) . . . . ?
C126 N3 C127 C128 113.0(6) . . . . ?
C126 C121 C122 C123 175.6(5) . . . . ?
C127 N3 C126 O30 -2.9(9) . . . . ?
C127 N3 C126 C121 175.9(5) . . . . ?
C127 C128 C129 C130 -177.8(4) . . . . ?
C127 C128 C132 N4 177.2(4) . . . . ?
C128 C129 C130 C131 0.0(6) . . . . ?
C129 C128 C132 N4 -1.4(5) . . . . ?
C129 C130 C131 N4 -0.1(5) . . . . ?
C131 N4 C132 C128 1.3(4) . . . . ?
C132 N4 C131 C130 -0.5(4) . . . . ?
C132 C128 C129 C130 0.7(6) . . . . ?
C134 N5 C133 O11 -177.6(2) . . . . ?
C135 N5 C133 O11 0.6(4) . . . . ?
O19A C136 N6A C137 177.8(7) . . . . ?
O19A C136 N6A C138 -11.7(12) . . . . ?
O19B C139 N6B C140 170.6(9) . . . . ?
O19B C139 N6B C141 -14.7(15) . . . . ?
C2A N1A C1C O1A -177.6(6) . . . . ?
C1A N1A C1C O1A 0.9(11) . . . . ?
C1D N1B C2B O1B 12.1(10) . . . . ?
C3B N1B C2B O1B -179.3(6) . . . . ?
C2C N1C C1B O1C 3.3(16) . . . . ?
C3C N1C C1B O1C 173.9(10) . . . . ?
C2D N1D C1E O1D -178.1(3) . . . . ?
C3D N1D C1E O1D 3.4(5) . . . . ?

loop_
_platon_squeeze_void_nr
_platon_squeeze_void_average_x
_platon_squeeze_void_average_y
_platon_squeeze_void_average_z
_platon_squeeze_void_volume
_platon_squeeze_void_count_electrons
_platon_squeeze_void_content
1 0.000 0.002 -0.002 9906 1441 '36 C3H7NO'
